data_7121546
loop_
_publ_author_name
'Smith, Jordan N.'
'Lucas, Nigel T.'

_publ_section_title
;
 Rigid tetraarylene-bridged cavitands from reduced-symmetry
 resorcin[4]arene derivatives.
;
_journal_issue 37
_journal_name_full 'Chemical communications (Cambridge, England)'
_journal_page_first 4716
_journal_page_last 4719
_journal_paper_doi 10.1039/c8cc01903g
_journal_volume 54
_journal_year 2018
_chemical_formula_moiety '2(C68 H64 O8) 14(C2 H6 O S)'
_chemical_formula_sum 'C164 H212 O30 S14'
_chemical_formula_weight 3112.16
_chemical_name_systematic
1^4^,7^4^:1^6^,3^6^:3^4^,5^6^:5^4^,7^6^-Tetrakis(4,5-dimethoxy[1,2]benzeno)-2,4,6,8-tetraethyl-1,3,5,7(1,3)-tetrabenzenacyclooctaphane
_space_group_crystal_system triclinic
_space_group_IT_number 2
_space_group_name_Hall '-P 1'
_space_group_name_H-M_alt 'P -1'
_symmetry_space_group_name_Hall '-P 1'
_symmetry_space_group_name_H-M 'P -1'
_atom_sites_solution_hydrogens geom
_audit_block_code ntl1802_JNS_646
_audit_creation_method SHELXL-2014/7
_audit_update_record
;
2018-02-28 deposited with the CCDC.
2018-04-17 downloaded from the CCDC.
;
_cell_angle_alpha 87.859(2)
_cell_angle_beta 88.846(2)
_cell_angle_gamma 68.982(2)
_cell_formula_units_Z 2
_cell_length_a 16.7858(4)
_cell_length_b 20.0431(4)
_cell_length_c 25.8482(5)
_cell_measurement_reflns_used 33532
_cell_measurement_temperature 100.0(1)
_cell_measurement_theta_max 74.372
_cell_measurement_theta_min 4.077
_cell_volume 8111.9(3)
_computing_cell_refinement 'CrysAlisPro 1.171.38.46 (Rigaku OD, 2014)'
_computing_data_collection 'CrysAlisPro 1.171.38.46 (Rigaku OD, 2014)'
_computing_data_reduction 'CrysAlisPro 1.171.38.46 (Rigaku OD, 2014)'
_computing_molecular_graphics 'Mercury CSD 3.9 (CCDC, 2016)'
_computing_publication_material 'enCIFer 1.6 (CCDC, 2016)'
_computing_structure_refinement 'SHELXL-2014/7 (Sheldrick, 2014)'
_computing_structure_solution 'SHELXt-2014/5 (Sheldrick, 2014)'
_diffrn_ambient_temperature 100.0(1)
_diffrn_crystal_treatment
; 
Crystal was attached with Paratone N oil to a 0.3 mm CryoLoop supported 
in a copper mounting pin, then quenched in a cold nitrogen gas stream
from an Oxford Cryosystems Cryostream.
;
_diffrn_detector_area_resol_mean 5.1725
_diffrn_measured_fraction_theta_full 0.998
_diffrn_measured_fraction_theta_max 0.966
_diffrn_measurement_device_type 'SuperNova, Dual, Cu at zero, Atlas'
_diffrn_measurement_method '\w scans'
_diffrn_radiation_type CuK\a
_diffrn_radiation_wavelength 1.54184
_diffrn_reflns_av_R_equivalents 0.0260
_diffrn_reflns_av_unetI/netI 0.0344
_diffrn_reflns_Laue_measured_fraction_full 0.998
_diffrn_reflns_Laue_measured_fraction_max 0.966
_diffrn_reflns_limit_h_max 20
_diffrn_reflns_limit_h_min -20
_diffrn_reflns_limit_k_max 24
_diffrn_reflns_limit_k_min -17
_diffrn_reflns_limit_l_max 32
_diffrn_reflns_limit_l_min -31
_diffrn_reflns_number 63304
_diffrn_reflns_point_group_measured_fraction_full 0.998
_diffrn_reflns_point_group_measured_fraction_max 0.966
_diffrn_reflns_theta_full 67.000
_diffrn_reflns_theta_max 74.543
_diffrn_reflns_theta_min 3.422
_diffrn_source 'micro-focus sealed X-ray tube'
_exptl_absorpt_coefficient_mu 2.307
_exptl_absorpt_correction_T_max 1.000
_exptl_absorpt_correction_T_min 0.276
_exptl_absorpt_correction_type gaussian
_exptl_absorpt_process_details
;
CrysAlisPro 1.171.38.46 (Rigaku Oxford Diffraction, 2014)
Numerical absorption correction based on gaussian integration 
over a multifaceted crystal model. 
Empirical absorption correction using spherical harmonics, 
implemented in SCALE3 ABSPACK scaling algorithm.
;
_exptl_crystal_colour 'light yellow'
_exptl_crystal_density_diffrn 1.274
_exptl_crystal_description block
_exptl_crystal_F_000 3320
_exptl_crystal_preparation
;
Crystals were grown by evaporation of dimethylsulfoxide/chloroform 
solution.
;
_exptl_crystal_recrystallization_method 'Re-crystallisation from solvent: chloroform, dimethylsulfoxide'
_exptl_crystal_size_max 0.410
_exptl_crystal_size_mid 0.270
_exptl_crystal_size_min 0.180
_refine_diff_density_max 2.533
_refine_diff_density_min -2.463
_refine_diff_density_rms 0.119
_refine_ls_extinction_method none
_refine_ls_goodness_of_fit_ref 1.040
_refine_ls_hydrogen_treatment constr
_refine_ls_matrix_type full
_refine_ls_number_parameters 2000
_refine_ls_number_reflns 32042
_refine_ls_number_restraints 249
_refine_ls_restrained_S_all 1.067
_refine_ls_R_factor_all 0.1103
_refine_ls_R_factor_gt 0.1001
_refine_ls_shift/su_max 0.001
_refine_ls_shift/su_mean 0.000
_refine_ls_structure_factor_coef Fsqd
_refine_ls_weighting_details 'w=1/[\s^2^(Fo^2^)+(0.1648P)^2^+27.8018P] where P=(Fo^2^+2Fc^2^)/3'
_refine_ls_weighting_scheme calc
_refine_ls_wR_factor_gt 0.2748
_refine_ls_wR_factor_ref 0.2868
_reflns_Friedel_coverage 0.000
_reflns_number_gt 27481
_reflns_number_total 32042
_reflns_threshold_expression 'I > 2\s(I)'
_cod_data_source_file c8cc01903g2.cif
_cod_data_source_block 4-DMSO
_cod_depositor_comments 'Adding full bibliography for 7121542--7121547.cif.'
_cod_database_code 7121546
_shelx_shelxl_version_number 2014/7
_shelx_space_group_comment
;
The symmetry employed for this shelxl refinement is uniquely defined
by the following loop, which should always be used as a source of
symmetry information in preference to the above space-group names.
They are only intended as comments.
;
_shelx_estimated_absorpt_t_min 0.451
_shelx_estimated_absorpt_t_max 0.681
_platon_squeeze_void_probe_radius 1.20

loop_
_space_group_symop_operation_xyz
'x, y, z'
'-x, -y, -z'

loop_
_atom_site_label
_atom_site_type_symbol
_atom_site_fract_x
_atom_site_fract_y
_atom_site_fract_z
_atom_site_U_iso_or_equiv
_atom_site_adp_type
_atom_site_occupancy
_atom_site_site_symmetry_order
_atom_site_calc_flag
_atom_site_refinement_flags_posn
_atom_site_refinement_flags_adp
_atom_site_refinement_flags_occupancy
_atom_site_disorder_assembly
_atom_site_disorder_group
S101 S 0.38867(14) 0.6840(2) -0.23940(8) 0.1185(11) Uani 1 1 d . U . . .
S102 S 0.3087(4) 0.3387(3) 0.1252(2) 0.0968(13) Uani 0.5 1 d D U P A 1
S103 S 0.05937(7) 0.86535(6) 0.02494(4) 0.0256(2) Uani 0.9 1 d . . P B 1
S104 S 0.26874(7) 0.92952(6) 0.11047(4) 0.0340(2) Uani 1 1 d . . . . .
S105 S -0.13841(11) 0.98496(9) 0.11579(6) 0.0205(3) Uani 0.5 1 d D U P C 1
S106 S -0.28456(13) 0.68279(10) 0.12125(7) 0.0718(5) Uani 1 1 d . . . . .
S107 S 0.44348(10) 0.60049(8) 0.24254(7) 0.0497(4) Uani 0.9 1 d . . P D 1
S108 S 0.33988(10) 1.02223(8) 0.35169(6) 0.0304(3) Uani 0.7 1 d . . P E 1
S109 S 0.43848(8) 1.13669(6) 0.51961(4) 0.0247(2) Uani 0.8 1 d . . P F 1
S110 S 0.22166(11) 1.06324(10) 0.60787(7) 0.0434(4) Uani 0.7 1 d D U P G 1
S111 S 0.86773(8) 0.70802(8) 0.75621(5) 0.0467(3) Uani 1 1 d D . . . .
S112 S 1.1284(4) 0.6862(3) 0.6306(3) 0.0580(5) Uani 0.5 1 d D U P H 1
S113 S 1.19254(8) 0.63915(6) 0.35013(5) 0.0403(3) Uani 1 1 d . . . . .
S114 S 0.9972(2) 0.54143(17) 0.31261(12) 0.0485(7) Uani 0.4 1 d D U P I 1
S202 S 0.3300(4) 0.3440(3) 0.0954(2) 0.0968(13) Uani 0.5 1 d D U P J 2
S203 S 0.0586(6) 0.8622(5) -0.0271(4) 0.0256(2) Uani 0.1 1 d . . P K 2
S205 S -0.16871(14) 1.02819(12) 0.14869(8) 0.0351(5) Uani 0.5 1 d D . P L 2
S207 S 0.4091(4) 0.6683(4) 0.2231(3) 0.0497(4) Uani 0.1 1 d D . P M 2
S208 S 0.3650(2) 0.97245(16) 0.38528(12) 0.0245(6) Uani 0.3 1 d . . P N 2
S209 S 0.4428(3) 1.1395(2) 0.46602(16) 0.0181(8) Uani 0.2 1 d . . P O 2
S210 S 0.28356(19) 1.01034(15) 0.58907(12) 0.0218(6) Uani 0.3 1 d D U P P 2
S212 S 1.1225(4) 0.6834(3) 0.6256(3) 0.0580(5) Uani 0.5 1 d D U P Q 2
O1 O 0.4683(2) 0.8418(2) -0.09359(13) 0.0434(8) Uani 1 1 d . . . . .
O2 O 0.4907(3) 0.8396(3) 0.00441(14) 0.0550(11) Uani 1 1 d . . . . .
O3 O 0.20362(18) 0.86428(17) 0.25823(11) 0.0296(6) Uani 1 1 d . . . . .
O4 O 0.04253(18) 0.89659(18) 0.27078(12) 0.0334(7) Uani 1 1 d . . . . .
O5 O -0.37197(16) 0.95514(13) 0.08761(9) 0.0199(5) Uani 1 1 d . . . . .
O6 O -0.39909(16) 0.95444(14) -0.00949(10) 0.0217(5) Uani 1 1 d . . . . .
O7 O -0.08458(18) 0.93215(15) -0.25410(10) 0.0267(6) Uani 1 1 d . . . . .
O8 O 0.0771(2) 0.89843(18) -0.27503(11) 0.0347(7) Uani 1 1 d . . . . .
O11 O 1.0075(2) 0.81846(18) 0.49577(11) 0.0332(7) Uani 1 1 d . . . . .
O12 O 0.96960(18) 0.83895(16) 0.59134(11) 0.0290(6) Uani 1 1 d . . . . .
O13 O 0.55671(17) 0.92790(15) 0.76954(10) 0.0251(6) Uani 1 1 d . . . . .
O14 O 0.39751(18) 0.95706(16) 0.75033(11) 0.0289(6) Uani 1 1 d . . . . .
O15 O 0.09965(15) 0.96289(13) 0.50987(9) 0.0189(5) Uani 1 1 d . . . . .
O16 O 0.13235(15) 0.95491(13) 0.41207(9) 0.0185(5) Uani 1 1 d . . . . .
O17 O 0.55806(17) 0.87249(16) 0.22940(10) 0.0262(6) Uani 1 1 d . . . . .
O18 O 0.71877(17) 0.84045(16) 0.24164(10) 0.0258(6) Uani 1 1 d . . . . .
O101 O 0.3362(4) 0.7598(4) -0.2168(2) 0.0958(18) Uani 1 1 d . U . . .
C303 C 0.3726(6) 0.3619(4) 0.0770(3) 0.045(2) Uani 0.5 1 d D U P A 1
H30A H 0.3389 0.3799 0.0455 0.067 Uiso 0.5 1 calc R U P A 1
H30B H 0.3916 0.3990 0.0899 0.067 Uiso 0.5 1 calc R U P A 1
H30C H 0.4224 0.3195 0.0690 0.067 Uiso 0.5 1 calc R U P A 1
O103 O 0.1203(2) 0.89610(18) -0.00183(15) 0.0416(8) Uani 0.7 1 d . . P B 1
O104 O 0.3022(2) 0.9767(2) 0.13922(13) 0.0481(9) Uani 1 1 d . . . . .
O105 O -0.16027(17) 0.95226(14) 0.16481(10) 0.0303(6) Uani 0.5 1 d D U P C 1
O106 O -0.2738(4) 0.6091(3) 0.1169(3) 0.116(3) Uani 1 1 d . . . . .
O107 O 0.3520(3) 0.6429(3) 0.25704(18) 0.0688(12) Uani 0.9 1 d . . P D 1
O108 O 0.3422(2) 0.95085(17) 0.33354(12) 0.0334(7) Uani 0.7 1 d . . P E 1
O109 O 0.3770(2) 1.10728(19) 0.49555(15) 0.0435(8) Uani 0.8 1 d . . P F 1
O110 O 0.1625(4) 1.1343(3) 0.6229(3) 0.088(2) Uani 0.7 1 d D U P G 1
O111 O 0.8157(2) 0.77791(15) 0.72928(17) 0.0562(10) Uani 1 1 d D . . . .
O112 O 1.2017(4) 0.6399(4) 0.6632(3) 0.0580(5) Uani 0.5 1 d D U P H 1
O113 O 1.1123(3) 0.6539(2) 0.38089(15) 0.0558(10) Uani 1 1 d . . . . .
O114 O 0.9668(6) 0.4862(3) 0.2912(3) 0.208(5) Uani 0.5 1 d D U P I 1
O202 O 0.4025(6) 0.3302(6) 0.1313(4) 0.111(4) Uani 0.5 1 d D U P J 2
O203 O 0.1203(2) 0.89610(18) -0.00183(15) 0.0416(8) Uani 0.3 1 d . . P K 2
O205 O -0.16027(17) 0.95226(14) 0.16481(10) 0.0303(6) Uani 0.5 1 d . . P L 2
O207 O 0.3520(3) 0.6429(3) 0.25704(18) 0.0688(12) Uani 0.1 1 d D . P M 2
O208 O 0.3422(2) 0.95085(17) 0.33354(12) 0.0334(7) Uani 0.3 1 d . . P N 2
O209 O 0.3770(2) 1.10728(19) 0.49555(15) 0.0435(8) Uani 0.2 1 d . . P O 2
O210 O 0.2316(5) 0.9843(4) 0.6277(2) 0.0207(16) Uani 0.3 1 d D U P P 2
O212 O 1.1566(5) 0.6094(3) 0.6493(3) 0.0580(5) Uani 0.5 1 d D U P Q 2
C101 C 0.2815(2) 0.6328(2) -0.06118(13) 0.0205(7) Uani 1 1 d . . . . .
C102 C 0.2207(2) 0.6091(2) -0.08224(14) 0.0206(7) Uani 1 1 d . . . . .
H102 H 0.2219 0.5624 -0.0732 0.025 Uiso 1 1 calc R U . . .
C103 C 0.1584(2) 0.65230(19) -0.11612(13) 0.0190(7) Uani 1 1 d . . . . .
C104 C 0.1582(2) 0.7204(2) -0.13102(13) 0.0189(7) Uani 1 1 d . . . . .
C105 C 0.2212(2) 0.7430(2) -0.11126(14) 0.0206(7) Uani 1 1 d . . . . .
H105 H 0.2231 0.7880 -0.1226 0.025 Uiso 1 1 calc R U . . .
C106 C 0.2809(2) 0.7013(2) -0.07558(13) 0.0200(7) Uani 1 1 d . . . . .
C107 C 0.3424(2) 0.5903(2) -0.01886(14) 0.0234(7) Uani 1 1 d . . . . .
H107 H 0.3975 0.5980 -0.0249 0.028 Uiso 1 1 calc R U . . .
C108 C 0.3631(3) 0.5093(2) -0.01664(16) 0.0295(9) Uani 1 1 d . . . . .
H10A H 0.3939 0.4888 0.0158 0.035 Uiso 1 1 calc R U . . .
H10B H 0.3091 0.4997 -0.0161 0.035 Uiso 1 1 calc R U . . .
C109 C 0.4173(3) 0.4725(3) -0.0625(2) 0.0423(11) Uani 1 1 d . . . . .
H10C H 0.3848 0.4891 -0.0945 0.063 Uiso 1 1 calc R U . . .
H10D H 0.4328 0.4206 -0.0581 0.063 Uiso 1 1 calc R U . . .
H10E H 0.4693 0.4841 -0.0645 0.063 Uiso 1 1 calc R U . . .
C110 C 0.2092(2) 0.64165(18) 0.10600(13) 0.0182(7) Uani 1 1 d . . . . .
C111 C 0.2542(2) 0.60246(19) 0.06415(14) 0.0208(7) Uani 1 1 d . . . . .
H111 H 0.2514 0.5568 0.0587 0.025 Uiso 1 1 calc R U . . .
C112 C 0.3031(2) 0.6281(2) 0.03030(14) 0.0220(7) Uani 1 1 d . . . . .
C113 C 0.3092(2) 0.6949(2) 0.03903(14) 0.0218(7) Uani 1 1 d . . . . .
C114 C 0.2672(2) 0.7331(2) 0.08166(14) 0.0201(7) Uani 1 1 d . . . . .
H114 H 0.2740 0.7769 0.0887 0.024 Uiso 1 1 calc R U . . .
C115 C 0.2154(2) 0.70865(19) 0.11455(13) 0.0186(7) Uani 1 1 d . . . . .
C116 C 0.1475(2) 0.61917(18) 0.13963(13) 0.0188(7) Uani 1 1 d . . . . .
H116 H 0.1522 0.6342 0.1756 0.023 Uiso 1 1 calc R U . . .
C117 C 0.1643(3) 0.53889(19) 0.14302(15) 0.0250(8) Uani 1 1 d . . . . .
H11A H 0.1153 0.5309 0.1604 0.030 Uiso 1 1 calc R U . . .
H11B H 0.1692 0.5206 0.1076 0.030 Uiso 1 1 calc R U . . .
C118 C 0.2436(4) 0.4984(3) 0.1720(2) 0.0463(12) Uani 1 1 d . . . . .
H11C H 0.2930 0.5024 0.1532 0.070 Uiso 1 1 calc R U . . .
H11D H 0.2497 0.4479 0.1756 0.070 Uiso 1 1 calc R U . . .
H11E H 0.2404 0.5181 0.2065 0.070 Uiso 1 1 calc R U . . .
C119 C -0.0622(2) 0.68460(18) 0.06456(13) 0.0161(6) Uani 1 1 d . . . . .
C120 C 0.0134(2) 0.64043(17) 0.08692(13) 0.0160(6) Uani 1 1 d . . . . .
H120 H 0.0344 0.5910 0.0796 0.019 Uiso 1 1 calc R U . . .
C121 C 0.0600(2) 0.66596(18) 0.11988(13) 0.0165(6) Uani 1 1 d . . . . .
C122 C 0.0278(2) 0.73900(18) 0.13198(12) 0.0155(6) Uani 1 1 d . . . . .
C123 C -0.0505(2) 0.78291(18) 0.11109(13) 0.0154(6) Uani 1 1 d . . . . .
H123 H -0.0741 0.8314 0.1209 0.018 Uiso 1 1 calc R U . . .
C124 C -0.0952(2) 0.75782(17) 0.07631(12) 0.0140(6) Uani 1 1 d . . . . .
C125 C -0.1078(2) 0.65845(18) 0.02426(12) 0.0155(6) Uani 1 1 d . . . . .
H125 H -0.1705 0.6833 0.0299 0.019 Uiso 1 1 calc R U . . .
C126 C -0.0897(2) 0.57803(18) 0.02770(13) 0.0190(7) Uani 1 1 d . . . . .
H12A H -0.0293 0.5521 0.0183 0.023 Uiso 1 1 calc R U . . .
H12B H -0.0984 0.5640 0.0639 0.023 Uiso 1 1 calc R U . . .
C127 C -0.1466(3) 0.5556(2) -0.00767(15) 0.0253(8) Uani 1 1 d . . . . .
H12C H -0.2064 0.5785 0.0029 0.038 Uiso 1 1 calc R U . . .
H12D H -0.1307 0.5035 -0.0052 0.038 Uiso 1 1 calc R U . . .
H12E H -0.1393 0.5703 -0.0435 0.038 Uiso 1 1 calc R U . . .
C128 C 0.0088(2) 0.67547(18) -0.10229(13) 0.0161(6) Uani 1 1 d . . . . .
C129 C -0.0199(2) 0.64585(18) -0.05940(13) 0.0163(6) Uani 1 1 d . . . . .
H129 H 0.0053 0.5959 -0.0522 0.020 Uiso 1 1 calc R U . . .
C130 C -0.0846(2) 0.68749(18) -0.02672(12) 0.0149(6) Uani 1 1 d . . . . .
C131 C -0.1236(2) 0.76091(18) -0.03816(12) 0.0146(6) Uani 1 1 d . . . . .
C132 C -0.0964(2) 0.79034(18) -0.08199(13) 0.0158(6) Uani 1 1 d . . . . .
H132 H -0.1246 0.8396 -0.0906 0.019 Uiso 1 1 calc R U . . .
C133 C -0.0292(2) 0.74948(18) -0.11346(12) 0.0154(6) Uani 1 1 d . . . . .
C134 C 0.0852(2) 0.63146(18) -0.13444(13) 0.0172(7) Uani 1 1 d . . . . .
H134 H 0.0735 0.6490 -0.1712 0.021 Uiso 1 1 calc R U . . .
C135 C 0.1042(3) 0.55115(19) -0.13322(14) 0.0221(7) Uani 1 1 d . . . . .
H13A H 0.1133 0.5328 -0.0969 0.027 Uiso 1 1 calc R U . . .
H13B H 0.1579 0.5275 -0.1526 0.027 Uiso 1 1 calc R U . . .
C136 C 0.0331(3) 0.5309(2) -0.15645(16) 0.0298(9) Uani 1 1 d . . . . .
H13C H -0.0204 0.5544 -0.1376 0.045 Uiso 1 1 calc R U . . .
H13D H 0.0482 0.4789 -0.1535 0.045 Uiso 1 1 calc R U . . .
H13E H 0.0259 0.5464 -0.1930 0.045 Uiso 1 1 calc R U . . .
C137 C 0.3399(2) 0.7316(2) -0.05161(15) 0.0223(7) Uani 1 1 d . . . . .
C138 C 0.3784(3) 0.7701(2) -0.08401(15) 0.0268(8) Uani 1 1 d . . . . .
H138 H 0.3693 0.7723 -0.1203 0.032 Uiso 1 1 calc R U . . .
C139 C 0.4284(3) 0.8045(3) -0.06474(17) 0.0330(9) Uani 1 1 d . . . . .
C140 C 0.4418(3) 0.8021(3) -0.01072(18) 0.0387(11) Uani 1 1 d . . . . .
C141 C 0.4050(3) 0.7644(2) 0.02113(17) 0.0312(9) Uani 1 1 d . . . . .
H141 H 0.4144 0.7624 0.0574 0.037 Uiso 1 1 calc R U . . .
C142 C 0.3537(2) 0.7285(2) 0.00177(15) 0.0234(7) Uani 1 1 d . . . . .
C143 C 0.4578(4) 0.8451(3) -0.1478(2) 0.0491(14) Uani 1 1 d . . . . .
H14A H 0.4822 0.7968 -0.1612 0.074 Uiso 1 1 calc R U . . .
H14B H 0.4871 0.8751 -0.1638 0.074 Uiso 1 1 calc R U . . .
H14C H 0.3969 0.8657 -0.1560 0.074 Uiso 1 1 calc R U . . .
C144 C 0.5084(4) 0.8380(4) 0.0575(2) 0.0600(16) Uani 1 1 d . . . . .
H14D H 0.4546 0.8566 0.0770 0.090 Uiso 1 1 calc R U . . .
H14E H 0.5427 0.8675 0.0633 0.090 Uiso 1 1 calc R U . . .
H14F H 0.5400 0.7886 0.0692 0.090 Uiso 1 1 calc R U . . .
C145 C 0.1657(2) 0.75450(18) 0.15632(13) 0.0180(7) Uani 1 1 d . . . . .
C146 C 0.2084(2) 0.7867(2) 0.18747(14) 0.0208(7) Uani 1 1 d . . . . .
H146 H 0.2676 0.7766 0.1819 0.025 Uiso 1 1 calc R U . . .
C147 C 0.1666(2) 0.8323(2) 0.22582(14) 0.0229(7) Uani 1 1 d . . . . .
C148 C 0.0776(2) 0.8498(2) 0.23270(14) 0.0230(7) Uani 1 1 d . . . . .
C149 C 0.0352(2) 0.81863(19) 0.20216(14) 0.0195(7) Uani 1 1 d . . . . .
H149 H -0.0245 0.8304 0.2069 0.023 Uiso 1 1 calc R U . . .
C150 C 0.0779(2) 0.76976(18) 0.16412(13) 0.0165(6) Uani 1 1 d . . . . .
C151 C 0.2941(3) 0.8462(3) 0.25318(17) 0.0324(9) Uani 1 1 d . . . . .
H15D H 0.3226 0.7942 0.2567 0.049 Uiso 1 1 calc R U . . .
H15E H 0.3141 0.8692 0.2803 0.049 Uiso 1 1 calc R U . . .
H15F H 0.3073 0.8629 0.2191 0.049 Uiso 1 1 calc R U . . .
C152 C -0.0450(3) 0.9114(3) 0.28326(19) 0.0404(12) Uani 1 1 d . . . . .
H15G H -0.0802 0.9342 0.2532 0.061 Uiso 1 1 calc R U . . .
H15H H -0.0616 0.9435 0.3124 0.061 Uiso 1 1 calc R U . . .
H15I H -0.0535 0.8666 0.2927 0.061 Uiso 1 1 calc R U . . .
C153 C -0.1741(2) 0.80732(17) 0.05115(13) 0.0145(6) Uani 1 1 d . . . . .
C154 C -0.2352(2) 0.85727(18) 0.08180(13) 0.0158(6) Uani 1 1 d . . . . .
H154 H -0.2255 0.8575 0.1179 0.019 Uiso 1 1 calc R U . . .
C155 C -0.3089(2) 0.90598(18) 0.06080(13) 0.0163(6) Uani 1 1 d . . . . .
C156 C -0.3239(2) 0.90606(18) 0.00724(13) 0.0172(7) Uani 1 1 d . . . . .
C157 C -0.2631(2) 0.85860(18) -0.02360(13) 0.0163(6) Uani 1 1 d . . . . .
H157 H -0.2721 0.8599 -0.0598 0.020 Uiso 1 1 calc R U . . .
C158 C -0.1878(2) 0.80823(18) -0.00234(13) 0.0151(6) Uani 1 1 d . . . . .
C159 C -0.3671(2) 0.9490(2) 0.14293(14) 0.0233(7) Uani 1 1 d . . . . .
H15A H -0.3646 0.9012 0.1545 0.035 Uiso 1 1 calc R U . . .
H15B H -0.4177 0.9850 0.1579 0.035 Uiso 1 1 calc R U . . .
H15C H -0.3157 0.9566 0.1542 0.035 Uiso 1 1 calc R U . . .
C160 C -0.4237(2) 0.9488(2) -0.06166(14) 0.0236(7) Uani 1 1 d . . . . .
H16D H -0.3860 0.9622 -0.0860 0.035 Uiso 1 1 calc R U . . .
H16E H -0.4828 0.9810 -0.0672 0.035 Uiso 1 1 calc R U . . .
H16F H -0.4190 0.8995 -0.0673 0.035 Uiso 1 1 calc R U . . .
C161 C 0.0034(2) 0.78532(18) -0.15587(13) 0.0169(7) Uani 1 1 d . . . . .
C162 C -0.0561(2) 0.83941(19) -0.18595(13) 0.0190(7) Uani 1 1 d . . . . .
H162 H -0.1153 0.8502 -0.1798 0.023 Uiso 1 1 calc R U . . .
C163 C -0.0302(3) 0.8776(2) -0.22458(14) 0.0216(7) Uani 1 1 d . . . . .
C164 C 0.0569(3) 0.8603(2) -0.23474(14) 0.0251(8) Uani 1 1 d . . . . .
C165 C 0.1162(2) 0.8082(2) -0.20493(14) 0.0230(8) Uani 1 1 d . . . . .
H165 H 0.1752 0.7975 -0.2116 0.028 Uiso 1 1 calc R U . . .
C166 C 0.0909(2) 0.77045(19) -0.16462(13) 0.0189(7) Uani 1 1 d . . . . .
C167 C -0.1741(3) 0.9446(2) -0.24830(16) 0.0280(8) Uani 1 1 d . . . . .
H16A H -0.1848 0.9014 -0.2570 0.042 Uiso 1 1 calc R U . . .
H16B H -0.2067 0.9843 -0.2715 0.042 Uiso 1 1 calc R U . . .
H16C H -0.1917 0.9565 -0.2124 0.042 Uiso 1 1 calc R U . . .
C201 C 0.7113(2) 0.63281(17) 0.41639(12) 0.0137(6) Uani 1 1 d . . . . .
C202 C 0.7209(2) 0.69797(18) 0.40115(13) 0.0151(6) Uani 1 1 d . . . . .
C203 C 0.7732(2) 0.72234(18) 0.43059(13) 0.0159(6) Uani 1 1 d . . . . .
H203 H 0.7832 0.7643 0.4192 0.019 Uiso 1 1 calc R U . . .
C204 C 0.8114(2) 0.68683(18) 0.47650(13) 0.0165(6) Uani 1 1 d . . . . .
C205 C 0.8005(2) 0.62252(17) 0.49182(13) 0.0149(6) Uani 1 1 d . . . . .
C206 C 0.7517(2) 0.59645(17) 0.46094(13) 0.0154(6) Uani 1 1 d . . . . .
H206 H 0.7458 0.5523 0.4707 0.018 Uiso 1 1 calc R U . . .
C207 C 0.8335(2) 0.58868(18) 0.54456(13) 0.0172(7) Uani 1 1 d . . . . .
H207 H 0.8903 0.5931 0.5496 0.021 Uiso 1 1 calc R U . . .
C208 C 0.8453(2) 0.50954(18) 0.55223(14) 0.0199(7) Uani 1 1 d . . . . .
H20A H 0.8580 0.4953 0.5891 0.024 Uiso 1 1 calc R U . . .
H20B H 0.7909 0.5035 0.5441 0.024 Uiso 1 1 calc R U . . .
C209 C 0.9160(3) 0.4598(2) 0.51907(17) 0.0294(8) Uani 1 1 d . . . . .
H20C H 0.9036 0.4729 0.4824 0.044 Uiso 1 1 calc R U . . .
H20D H 0.9195 0.4103 0.5257 0.044 Uiso 1 1 calc R U . . .
H20E H 0.9705 0.4640 0.5278 0.044 Uiso 1 1 calc R U . . .
C210 C 0.6441(2) 0.66508(18) 0.63759(13) 0.0152(6) Uani 1 1 d . . . . .
C211 C 0.7071(2) 0.61832(17) 0.60714(13) 0.0150(6) Uani 1 1 d . . . . .
H211 H 0.7069 0.5715 0.6029 0.018 Uiso 1 1 calc R U . . .
C212 C 0.7707(2) 0.63771(18) 0.58258(13) 0.0155(6) Uani 1 1 d . . . . .
C213 C 0.7725(2) 0.70661(19) 0.58971(13) 0.0163(6) Uani 1 1 d . . . . .
C214 C 0.7108(2) 0.75255(18) 0.62182(13) 0.0159(6) Uani 1 1 d . . . . .
H214 H 0.7131 0.7982 0.6281 0.019 Uiso 1 1 calc R U . . .
C215 C 0.6458(2) 0.73370(18) 0.64500(13) 0.0161(6) Uani 1 1 d . . . . .
C216 C 0.5687(2) 0.64756(17) 0.65936(13) 0.0155(6) Uani 1 1 d . . . . .
H216 H 0.5547 0.6696 0.6940 0.019 Uiso 1 1 calc R U . . .
C217 C 0.5844(2) 0.56779(18) 0.66748(14) 0.0189(7) Uani 1 1 d . . . . .
H21A H 0.5300 0.5616 0.6770 0.023 Uiso 1 1 calc R U . . .
H21B H 0.6053 0.5430 0.6347 0.023 Uiso 1 1 calc R U . . .
C218 C 0.6498(3) 0.5343(2) 0.71009(16) 0.0273(8) Uani 1 1 d . . . . .
H21C H 0.7051 0.5365 0.6993 0.041 Uiso 1 1 calc R U . . .
H21D H 0.6556 0.4842 0.7163 0.041 Uiso 1 1 calc R U . . .
H21E H 0.6307 0.5606 0.7420 0.041 Uiso 1 1 calc R U . . .
C219 C 0.4080(2) 0.69476(17) 0.54810(12) 0.0124(6) Uani 1 1 d . . . . .
C220 C 0.4689(2) 0.65565(17) 0.58431(13) 0.0143(6) Uani 1 1 d . . . . .
H220 H 0.4928 0.6051 0.5822 0.017 Uiso 1 1 calc R U . . .
C221 C 0.4958(2) 0.68851(17) 0.62365(13) 0.0141(6) Uani 1 1 d . . . . .
C222 C 0.4588(2) 0.76332(17) 0.62775(12) 0.0135(6) Uani 1 1 d . . . . .
C223 C 0.3939(2) 0.80179(17) 0.59319(12) 0.0139(6) Uani 1 1 d . . . . .
H223 H 0.3652 0.8516 0.5976 0.017 Uiso 1 1 calc R U . . .
C224 C 0.3702(2) 0.76921(17) 0.55259(12) 0.0126(6) Uani 1 1 d . . . . .
C225 C 0.3864(2) 0.66185(17) 0.50090(12) 0.0129(6) Uani 1 1 d . . . . .
H225 H 0.3242 0.6873 0.4940 0.015 Uiso 1 1 calc R U . . .
C226 C 0.4013(2) 0.58235(18) 0.50758(13) 0.0165(6) Uani 1 1 d . . . . .
H22A H 0.3737 0.5741 0.5401 0.020 Uiso 1 1 calc R U . . .
H22B H 0.4633 0.5552 0.5105 0.020 Uiso 1 1 calc R U . . .
C227 C 0.3661(2) 0.55442(19) 0.46251(15) 0.0224(7) Uani 1 1 d . . . . .
H22C H 0.3054 0.5829 0.4582 0.034 Uiso 1 1 calc R U . . .
H22D H 0.3732 0.5043 0.4697 0.034 Uiso 1 1 calc R U . . .
H22E H 0.3972 0.5582 0.4307 0.034 Uiso 1 1 calc R U . . .
C228 C 0.5623(2) 0.65803(17) 0.40231(12) 0.0139(6) Uani 1 1 d . . . . .
C229 C 0.5125(2) 0.63614(17) 0.43815(12) 0.0134(6) Uani 1 1 d . . . . .
H229 H 0.5320 0.5876 0.4500 0.016 Uiso 1 1 calc R U . . .
C230 C 0.4353(2) 0.68292(17) 0.45706(12) 0.0137(6) Uani 1 1 d . . . . .
C231 C 0.4048(2) 0.75489(17) 0.43856(12) 0.0124(6) Uani 1 1 d . . . . .
C232 C 0.4535(2) 0.77638(17) 0.40156(12) 0.0141(6) Uani 1 1 d . . . . .
H232 H 0.4318 0.8240 0.3877 0.017 Uiso 1 1 calc R U . . .
C233 C 0.5330(2) 0.73003(18) 0.38414(12) 0.0146(6) Uani 1 1 d . . . . .
C234 C 0.6504(2) 0.60873(18) 0.38583(13) 0.0151(6) Uani 1 1 d . . . . .
H234 H 0.6579 0.6200 0.3484 0.018 Uiso 1 1 calc R U . . .
C235 C 0.6671(2) 0.52862(18) 0.39112(14) 0.0180(7) Uani 1 1 d . . . . .
H23A H 0.7281 0.5018 0.3837 0.022 Uiso 1 1 calc R U . . .
H23B H 0.6554 0.5168 0.4273 0.022 Uiso 1 1 calc R U . . .
C236 C 0.6127(2) 0.5041(2) 0.35497(15) 0.0243(8) Uani 1 1 d . . . . .
H23C H 0.5522 0.5288 0.3631 0.036 Uiso 1 1 calc R U . . .
H23D H 0.6272 0.4524 0.3596 0.036 Uiso 1 1 calc R U . . .
H23E H 0.6239 0.5155 0.3190 0.036 Uiso 1 1 calc R U . . .
C237 C 0.8561(2) 0.72138(18) 0.50975(14) 0.0173(7) Uani 1 1 d . . . . .
C238 C 0.9140(2) 0.7497(2) 0.48676(14) 0.0203(7) Uani 1 1 d . . . . .
H238 H 0.9283 0.7419 0.4512 0.024 Uiso 1 1 calc R U . . .
C239 C 0.9508(2) 0.7886(2) 0.51449(15) 0.0230(7) Uani 1 1 d . . . . .
C240 C 0.9295(2) 0.8004(2) 0.56732(15) 0.0213(7) Uani 1 1 d . . . . .
C241 C 0.8730(2) 0.77263(19) 0.59051(14) 0.0192(7) Uani 1 1 d . . . . .
H241 H 0.8588 0.7808 0.6261 0.023 Uiso 1 1 calc R U . . .
C242 C 0.8359(2) 0.73216(18) 0.56232(13) 0.0167(6) Uani 1 1 d . . . . .
C243 C 1.0315(3) 0.8090(3) 0.44281(19) 0.0426(12) Uani 1 1 d . . . . .
H24D H 1.0555 0.7578 0.4360 0.064 Uiso 1 1 calc R U . . .
H24E H 1.0744 0.8306 0.4348 0.064 Uiso 1 1 calc R U . . .
H24F H 0.9812 0.8320 0.4211 0.064 Uiso 1 1 calc R U . . .
C244 C 0.9449(3) 0.8579(2) 0.64338(16) 0.0287(8) Uani 1 1 d . . . . .
H24A H 0.8833 0.8846 0.6450 0.043 Uiso 1 1 calc R U . . .
H24B H 0.9755 0.8877 0.6556 0.043 Uiso 1 1 calc R U . . .
H24C H 0.9589 0.8144 0.6654 0.043 Uiso 1 1 calc R U . . .
C245 C 0.5768(2) 0.78784(18) 0.67444(13) 0.0157(6) Uani 1 1 d . . . . .
C246 C 0.6004(2) 0.82985(19) 0.70944(13) 0.0177(7) Uani 1 1 d . . . . .
H246 H 0.6591 0.8201 0.7157 0.021 Uiso 1 1 calc R U . . .
C247 C 0.5398(2) 0.8847(2) 0.73471(13) 0.0198(7) Uani 1 1 d . . . . .
C248 C 0.4526(2) 0.90042(19) 0.72525(13) 0.0201(7) Uani 1 1 d . . . . .
C249 C 0.4287(2) 0.85871(19) 0.69157(13) 0.0178(7) Uani 1 1 d . . . . .
H249 H 0.3698 0.8686 0.6858 0.021 Uiso 1 1 calc R U . . .
C250 C 0.4898(2) 0.80201(18) 0.66583(12) 0.0156(6) Uani 1 1 d . . . . .
C251 C 0.6437(3) 0.9102(3) 0.78333(19) 0.0370(10) Uani 1 1 d . . . . .
H25G H 0.6660 0.8612 0.7980 0.056 Uiso 1 1 calc R U . . .
H25H H 0.6480 0.9434 0.8091 0.056 Uiso 1 1 calc R U . . .
H25I H 0.6770 0.9137 0.7525 0.056 Uiso 1 1 calc R U . . .
C252 C 0.3094(3) 0.9657(3) 0.74840(17) 0.0356(10) Uani 1 1 d . . . . .
H25D H 0.2910 0.9713 0.7122 0.053 Uiso 1 1 calc R U . . .
H25E H 0.2754 1.0083 0.7672 0.053 Uiso 1 1 calc R U . . .
H25F H 0.3013 0.9235 0.7644 0.053 Uiso 1 1 calc R U . . .
C253 C 0.3084(2) 0.81395(17) 0.51338(12) 0.0128(6) Uani 1 1 d . . . . .
C254 C 0.2333(2) 0.86662(17) 0.53071(13) 0.0146(6) Uani 1 1 d . . . . .
H254 H 0.2223 0.8712 0.5669 0.017 Uiso 1 1 calc R U . . .
C255 C 0.1751(2) 0.91191(17) 0.49654(13) 0.0143(6) Uani 1 1 d . . . . .
C256 C 0.1927(2) 0.90696(17) 0.44276(13) 0.0143(6) Uani 1 1 d . . . . .
C257 C 0.2668(2) 0.85530(17) 0.42526(12) 0.0131(6) Uani 1 1 d . . . . .
H257 H 0.2784 0.8521 0.3891 0.016 Uiso 1 1 calc R U . . .
C258 C 0.3253(2) 0.80750(17) 0.45977(12) 0.0125(6) Uani 1 1 d . . . . .
C259 C 0.0699(2) 0.9587(2) 0.56196(13) 0.0218(7) Uani 1 1 d . . . . .
H25A H 0.0702 0.9104 0.5697 0.033 Uiso 1 1 calc R U . . .
H25B H 0.0117 0.9934 0.5656 0.033 Uiso 1 1 calc R U . . .
H25C H 0.1076 0.9696 0.5861 0.033 Uiso 1 1 calc R U . . .
C260 C 0.1388(2) 0.94149(19) 0.35781(13) 0.0193(7) Uani 1 1 d . . . . .
H26A H 0.1926 0.9441 0.3442 0.029 Uiso 1 1 calc R U . . .
H26B H 0.0908 0.9775 0.3397 0.029 Uiso 1 1 calc R U . . .
H26C H 0.1375 0.8938 0.3524 0.029 Uiso 1 1 calc R U . . .
C261 C 0.6740(2) 0.74107(18) 0.35580(13) 0.0152(6) Uani 1 1 d . . . . .
C262 C 0.7191(2) 0.76975(19) 0.32044(13) 0.0183(7) Uani 1 1 d . . . . .
H262 H 0.7784 0.7592 0.3254 0.022 Uiso 1 1 calc R U . . .
C263 C 0.6794(2) 0.8126(2) 0.27902(14) 0.0197(7) Uani 1 1 d . . . . .
C264 C 0.5909(2) 0.8301(2) 0.27176(14) 0.0197(7) Uani 1 1 d . . . . .
C265 C 0.5459(2) 0.80287(19) 0.30656(13) 0.0179(7) Uani 1 1 d . . . . .
H265 H 0.4862 0.8153 0.3020 0.021 Uiso 1 1 calc R U . . .
C266 C 0.5862(2) 0.75723(17) 0.34852(13) 0.0149(6) Uani 1 1 d . . . . .
C267 C 0.8070(3) 0.8284(3) 0.24899(17) 0.0321(9) Uani 1 1 d . . . . .
H26G H 0.8146 0.8457 0.2828 0.048 Uiso 1 1 calc R U . . .
H26H H 0.8267 0.8542 0.2217 0.048 Uiso 1 1 calc R U . . .
H26I H 0.8402 0.7771 0.2475 0.048 Uiso 1 1 calc R U . . .
C268 C 0.4693(2) 0.8902(2) 0.21936(16) 0.0275(8) Uani 1 1 d . . . . .
H26D H 0.4580 0.8463 0.2138 0.041 Uiso 1 1 calc R U . . .
H26E H 0.4534 0.9216 0.1884 0.041 Uiso 1 1 calc R U . . .
H26F H 0.4357 0.9147 0.2490 0.041 Uiso 1 1 calc R U . . .
C301 C 0.4512(10) 0.6334(8) -0.1894(5) 0.166(6) Uani 1 1 d . U . . .
H10 H 0.4851 0.5858 -0.2016 0.249 Uiso 1 1 calc R U . . .
H11 H 0.4895 0.6568 -0.1777 0.249 Uiso 1 1 calc R U . . .
H12 H 0.4145 0.6289 -0.1606 0.249 Uiso 1 1 calc R U . . .
C302 C 0.3172(8) 0.6462(9) -0.2416(6) 0.168(5) Uani 1 1 d . U . . .
H30D H 0.3435 0.5981 -0.2553 0.252 Uiso 1 1 calc R U . . .
H30E H 0.2949 0.6427 -0.2067 0.252 Uiso 1 1 calc R U . . .
H30F H 0.2704 0.6750 -0.2643 0.252 Uiso 1 1 calc R U . . .
O102 O 0.3640(7) 0.3113(6) 0.1725(3) 0.101(4) Uani 0.5 1 d D U P A 1
C304 C 0.2990(10) 0.2640(6) 0.0950(4) 0.092(3) Uani 0.5 1 d D U P A 1
H30J H 0.2634 0.2803 0.0641 0.138 Uiso 0.5 1 calc R U P A 1
H30K H 0.3557 0.2312 0.0850 0.138 Uiso 0.5 1 calc R U P A 1
H30L H 0.2726 0.2392 0.1193 0.138 Uiso 0.5 1 calc R U P A 1
C305 C -0.0404(3) 0.9092(2) -0.00528(18) 0.0314(9) Uani 0.7 1 d . . P B 1
H30M H -0.0830 0.8916 0.0104 0.047 Uiso 0.7 1 calc R U P B 1
H30N H -0.0583 0.9609 -0.0007 0.047 Uiso 0.7 1 calc R U P B 1
H30O H -0.0351 0.8995 -0.0423 0.047 Uiso 0.7 1 calc R U P B 1
C306 C 0.0827(2) 0.7784(2) -0.00051(15) 0.0232(7) Uani 0.7 1 d . . P B 1
H30P H 0.0448 0.7561 0.0157 0.035 Uiso 0.7 1 calc R U P B 1
H30Q H 0.0740 0.7828 -0.0380 0.035 Uiso 0.7 1 calc R U P B 1
H30R H 0.1422 0.7487 0.0069 0.035 Uiso 0.7 1 calc R U P B 1
C307 C 0.2643(3) 0.9554(3) 0.04337(17) 0.0377(10) Uani 1 1 d . . . . .
H30S H 0.2424 0.9248 0.0237 0.056 Uiso 1 1 calc R U . . .
H30T H 0.2264 1.0054 0.0388 0.056 Uiso 1 1 calc R U . . .
H30U H 0.3217 0.9500 0.0308 0.056 Uiso 1 1 calc R U . . .
C308 C 0.1565(3) 0.9599(3) 0.1224(2) 0.0400(10) Uani 1 1 d . . . . .
H30V H 0.1318 0.9301 0.1041 0.060 Uiso 1 1 calc R U . . .
H30W H 0.1459 0.9566 0.1597 0.060 Uiso 1 1 calc R U . . .
H30$ H 0.1303 1.0098 0.1101 0.060 Uiso 1 1 calc R U . . .
C309 C -0.0677(3) 1.0285(3) 0.1310(2) 0.0644(17) Uani 0.5 1 d D U P C 1
H1 H -0.0529 1.0502 0.0994 0.097 Uiso 0.5 1 calc R U P C 1
H30X H -0.0953 1.0659 0.1558 0.097 Uiso 0.5 1 calc R U P C 1
H2 H -0.0158 0.9938 0.1464 0.097 Uiso 0.5 1 calc R U P C 1
C310 C -0.2265(3) 1.0549(3) 0.0923(2) 0.071(2) Uani 0.5 1 d D U P C 1
H31A H -0.2107 1.0753 0.0604 0.107 Uiso 0.5 1 calc R U P C 1
H31B H -0.2723 1.0371 0.0849 0.107 Uiso 0.5 1 calc R U P C 1
H31C H -0.2464 1.0919 0.1182 0.107 Uiso 0.5 1 calc R U P C 1
C311 C -0.2094(6) 0.6810(5) 0.1679(3) 0.084(2) Uani 1 1 d . . . . .
H31D H -0.2121 0.7298 0.1735 0.126 Uiso 1 1 calc R U . . .
H31E H -0.2220 0.6600 0.2005 0.126 Uiso 1 1 calc R U . . .
H31F H -0.1521 0.6521 0.1558 0.126 Uiso 1 1 calc R U . . .
C312 C -0.3733(7) 0.7204(5) 0.1631(4) 0.102(3) Uani 1 1 d . . . . .
H31G H -0.3832 0.7712 0.1673 0.153 Uiso 1 1 calc R U . . .
H31H H -0.4241 0.7155 0.1482 0.153 Uiso 1 1 calc R U . . .
H31I H -0.3617 0.6953 0.1970 0.153 Uiso 1 1 calc R U . . .
C313 C 0.4499(4) 0.6088(5) 0.1729(2) 0.106(4) Uani 0.9 1 d . . P D 1
H31J H 0.5083 0.5821 0.1613 0.158 Uiso 0.9 1 calc R U P D 1
H31K H 0.4105 0.5895 0.1571 0.158 Uiso 0.9 1 calc R U P D 1
H31L H 0.4344 0.6594 0.1624 0.158 Uiso 0.9 1 calc R U P D 1
C314 C 0.5048(3) 0.6519(4) 0.2586(2) 0.0630(16) Uani 0.9 1 d . . P D 1
H31M H 0.5648 0.6260 0.2498 0.094 Uiso 0.9 1 calc R U P D 1
H31N H 0.4842 0.6977 0.2392 0.094 Uiso 0.9 1 calc R U P D 1
H31O H 0.4995 0.6604 0.2958 0.094 Uiso 0.9 1 calc R U P D 1
C315 C 0.2930(4) 1.0348(4) 0.4124(3) 0.0630(18) Uani 0.7 1 d . . P E 1
H31P H 0.2907 1.0809 0.4251 0.094 Uiso 0.7 1 calc R U P E 1
H31Q H 0.2350 1.0343 0.4103 0.094 Uiso 0.7 1 calc R U P E 1
H31R H 0.3267 0.9962 0.4362 0.094 Uiso 0.7 1 calc R U P E 1
C316 C 0.4480(3) 1.0066(3) 0.3696(2) 0.0469(13) Uani 0.7 1 d . . P E 1
H31S H 0.4520 1.0509 0.3820 0.070 Uiso 0.7 1 calc R U P E 1
H31T H 0.4655 0.9695 0.3972 0.070 Uiso 0.7 1 calc R U P E 1
H31U H 0.4855 0.9909 0.3394 0.070 Uiso 0.7 1 calc R U P E 1
C317 C 0.5384(3) 1.0910(2) 0.4914(2) 0.0348(10) Uani 0.8 1 d . . P F 1
H31V H 0.5812 1.1079 0.5056 0.052 Uiso 0.8 1 calc R U P F 1
H31W H 0.5546 1.0395 0.4990 0.052 Uiso 0.8 1 calc R U P F 1
H31$ H 0.5351 1.0999 0.4539 0.052 Uiso 0.8 1 calc R U P F 1
C318 C 0.4186(2) 1.2233(2) 0.48885(14) 0.0217(7) Uani 0.8 1 d . . P F 1
H3 H 0.4570 1.2449 0.5031 0.033 Uiso 0.8 1 calc R U P F 1
H31Y H 0.4287 1.2180 0.4515 0.033 Uiso 0.8 1 calc R U P F 1
H4 H 0.3592 1.2542 0.4952 0.033 Uiso 0.8 1 calc R U P F 1
C319 C 0.2229(5) 1.0572(4) 0.53960(17) 0.037(2) Uani 0.7 1 d D U P G 1
H5 H 0.2622 1.0100 0.5298 0.056 Uiso 0.7 1 calc R U P G 1
H6 H 0.1653 1.0642 0.5276 0.056 Uiso 0.7 1 calc R U P G 1
H7 H 0.2417 1.0942 0.5236 0.056 Uiso 0.7 1 calc R U P G 1
C320 C 0.3285(3) 1.0551(5) 0.6174(4) 0.049(3) Uani 0.7 1 d D U P G 1
H32A H 0.3666 1.0076 0.6072 0.073 Uiso 0.7 1 calc R U P G 1
H32B H 0.3410 1.0918 0.5962 0.073 Uiso 0.7 1 calc R U P G 1
H32C H 0.3372 1.0613 0.6540 0.073 Uiso 0.7 1 calc R U P G 1
C321 C 0.9718(2) 0.6815(3) 0.7278(2) 0.0565(14) Uani 1 1 d D . . . .
H32G H 0.9670 0.6844 0.6900 0.085 Uiso 1 1 calc R U . . .
H32H H 1.0050 0.6323 0.7390 0.085 Uiso 1 1 calc R U . . .
H32I H 1.0005 0.7134 0.7387 0.085 Uiso 1 1 calc R U . . .
C322 C 0.8354(4) 0.6407(2) 0.7293(2) 0.0638(18) Uani 1 1 d D . . . .
H32D H 0.7760 0.6490 0.7391 0.096 Uiso 1 1 calc R U . . .
H32E H 0.8721 0.5935 0.7426 0.096 Uiso 1 1 calc R U . . .
H32F H 0.8404 0.6428 0.6915 0.096 Uiso 1 1 calc R U . . .
C323 C 1.0859(6) 0.6280(5) 0.5996(4) 0.0580(5) Uani 0.5 1 d D U P H 1
H32J H 1.0376 0.6565 0.5779 0.087 Uiso 0.5 1 calc R U P H 1
H32K H 1.1303 0.5951 0.5780 0.087 Uiso 0.5 1 calc R U P H 1
H32L H 1.0665 0.6007 0.6259 0.087 Uiso 0.5 1 calc R U P H 1
C324 C 1.1712(7) 0.7157(5) 0.5744(3) 0.0580(5) Uani 0.5 1 d D U P H 1
H32M H 1.1244 0.7462 0.5524 0.087 Uiso 0.5 1 calc R U P H 1
H32N H 1.2060 0.7430 0.5847 0.087 Uiso 0.5 1 calc R U P H 1
H32O H 1.2066 0.6742 0.5551 0.087 Uiso 0.5 1 calc R U P H 1
C325 C 1.2214(5) 0.7158(4) 0.3527(3) 0.0647(17) Uani 1 1 d . . . . .
H32P H 1.2742 0.7079 0.3328 0.097 Uiso 1 1 calc R U . . .
H32Q H 1.1756 0.7574 0.3380 0.097 Uiso 1 1 calc R U . . .
H32R H 1.2305 0.7244 0.3888 0.097 Uiso 1 1 calc R U . . .
C326 C 1.1633(4) 0.6490(3) 0.2839(2) 0.0483(12) Uani 1 1 d . . . . .
H32S H 1.2129 0.6466 0.2623 0.072 Uiso 1 1 calc R U . . .
H32T H 1.1175 0.6953 0.2778 0.072 Uiso 1 1 calc R U . . .
H32U H 1.1435 0.6105 0.2749 0.072 Uiso 1 1 calc R U . . .
C327 C 0.9394(4) 0.5747(4) 0.36923(15) 0.080(2) Uani 0.5 1 d D . P I 1
H32V H 0.9591 0.6108 0.3833 0.120 Uiso 0.5 1 calc R U P I 1
H32W H 0.8785 0.5965 0.3612 0.120 Uiso 0.5 1 calc R U P I 1
H32$ H 0.9484 0.5354 0.3948 0.120 Uiso 0.5 1 calc R U P I 1
C328 C 0.9605(6) 0.6199(3) 0.2720(2) 0.139(5) Uani 0.5 1 d D . P I 1
H8 H 0.9801 0.6563 0.2856 0.208 Uiso 0.5 1 calc R U P I 1
H32Y H 0.9833 0.6084 0.2369 0.208 Uiso 0.5 1 calc R U P I 1
H9 H 0.8980 0.6382 0.2710 0.208 Uiso 0.5 1 calc R U P I 1
C403 C 0.2649(9) 0.2954(8) 0.1196(5) 0.092(3) Uani 0.5 1 d D U P J 2
H40G H 0.2166 0.3040 0.0963 0.138 Uiso 0.5 1 calc R U P J 2
H40H H 0.2990 0.2442 0.1214 0.138 Uiso 0.5 1 calc R U P J 2
H40I H 0.2435 0.3116 0.1543 0.138 Uiso 0.5 1 calc R U P J 2
C404 C 0.3660(9) 0.2959(8) 0.0381(4) 0.101(5) Uani 0.5 1 d D U P J 2
H40J H 0.3179 0.3053 0.0146 0.152 Uiso 0.5 1 calc R U P J 2
H40K H 0.4097 0.3113 0.0212 0.152 Uiso 0.5 1 calc R U P J 2
H40L H 0.3905 0.2446 0.0469 0.152 Uiso 0.5 1 calc R U P J 2
C405 C -0.0404(3) 0.9092(2) -0.00528(18) 0.0314(9) Uani 0.3 1 d . . P K 2
H40M H -0.0813 0.8905 -0.0198 0.047 Uiso 0.3 1 calc R U P K 2
H40N H -0.0417 0.9049 0.0326 0.047 Uiso 0.3 1 calc R U P K 2
H40O H -0.0556 0.9597 -0.0160 0.047 Uiso 0.3 1 calc R U P K 2
C406 C 0.0827(2) 0.7784(2) -0.00051(15) 0.0232(7) Uani 0.3 1 d . . P K 2
H40P H 0.0458 0.7558 -0.0153 0.035 Uiso 0.3 1 calc R U P K 2
H40Q H 0.1425 0.7499 -0.0080 0.035 Uiso 0.3 1 calc R U P K 2
H40R H 0.0738 0.7812 0.0370 0.035 Uiso 0.3 1 calc R U P K 2
C409 C -0.0677(3) 1.0285(3) 0.1310(2) 0.0644(17) Uani 0.5 1 d . . P L 2
H40S H -0.0722 1.0772 0.1205 0.097 Uiso 0.5 1 calc R U P L 2
H40T H -0.0291 1.0119 0.1606 0.097 Uiso 0.5 1 calc R U P L 2
H40U H -0.0453 0.9967 0.1021 0.097 Uiso 0.5 1 calc R U P L 2
C410 C -0.2265(3) 1.0549(3) 0.0923(2) 0.071(2) Uani 0.5 1 d . . P L 2
H41A H -0.2313 1.1039 0.0825 0.107 Uiso 0.5 1 calc R U P L 2
H41B H -0.1974 1.0229 0.0645 0.107 Uiso 0.5 1 calc R U P L 2
H41C H -0.2837 1.0532 0.0977 0.107 Uiso 0.5 1 calc R U P L 2
C413 C 0.4499(4) 0.6088(5) 0.1729(2) 0.106(4) Uani 0.1 1 d D . P M 2
H41D H 0.4874 0.6256 0.1507 0.158 Uiso 0.1 1 calc R U P M 2
H41E H 0.4826 0.5612 0.1876 0.158 Uiso 0.1 1 calc R U P M 2
H41F H 0.4027 0.6063 0.1523 0.158 Uiso 0.1 1 calc R U P M 2
C414 C 0.5048(3) 0.6519(4) 0.2586(2) 0.0630(16) Uani 0.1 1 d D . P M 2
H41G H 0.5444 0.6678 0.2377 0.094 Uiso 0.1 1 calc R U P M 2
H41H H 0.4911 0.6782 0.2908 0.094 Uiso 0.1 1 calc R U P M 2
H41I H 0.5314 0.6005 0.2669 0.094 Uiso 0.1 1 calc R U P M 2
C415 C 0.2930(4) 1.0348(4) 0.4124(3) 0.0630(18) Uani 0.3 1 d . . P N 2
H41J H 0.3142 1.0444 0.4453 0.094 Uiso 0.3 1 calc R U P N 2
H41K H 0.2766 1.0779 0.3898 0.094 Uiso 0.3 1 calc R U P N 2
H41L H 0.2432 1.0209 0.4189 0.094 Uiso 0.3 1 calc R U P N 2
C416 C 0.4480(3) 1.0066(3) 0.3696(2) 0.0469(13) Uani 0.3 1 d . . P N 2
H41M H 0.4667 1.0220 0.4012 0.070 Uiso 0.3 1 calc R U P N 2
H41N H 0.4963 0.9691 0.3539 0.070 Uiso 0.3 1 calc R U P N 2
H41O H 0.4263 1.0475 0.3451 0.070 Uiso 0.3 1 calc R U P N 2
C417 C 0.5384(3) 1.0910(2) 0.4914(2) 0.0348(10) Uani 0.2 1 d . . P O 2
H41P H 0.5823 1.1070 0.4757 0.052 Uiso 0.2 1 calc R U P O 2
H41Q H 0.5367 1.0973 0.5289 0.052 Uiso 0.2 1 calc R U P O 2
H41R H 0.5518 1.0403 0.4845 0.052 Uiso 0.2 1 calc R U P O 2
C418 C 0.4186(2) 1.2233(2) 0.48885(14) 0.0217(7) Uani 0.2 1 d . . P O 2
H41S H 0.4562 1.2458 0.4725 0.033 Uiso 0.2 1 calc R U P O 2
H41T H 0.3591 1.2521 0.4808 0.033 Uiso 0.2 1 calc R U P O 2
H41U H 0.4265 1.2202 0.5264 0.033 Uiso 0.2 1 calc R U P O 2
C419 C 0.2098(8) 1.0778(8) 0.5490(5) 0.038(5) Uani 0.3 1 d D U P P 2
H41V H 0.2413 1.0961 0.5233 0.058 Uiso 0.3 1 calc R U P P 2
H41W H 0.1733 1.0574 0.5312 0.058 Uiso 0.3 1 calc R U P P 2
H41$ H 0.1745 1.1170 0.5704 0.058 Uiso 0.3 1 calc R U P P 2
C420 C 0.3249(12) 1.0668(10) 0.6228(5) 0.057(8) Uani 0.3 1 d D U P P 2
H13 H 0.3592 1.0849 0.5989 0.086 Uiso 0.3 1 calc R U P P 2
H14 H 0.2775 1.1072 0.6365 0.086 Uiso 0.3 1 calc R U P P 2
H15 H 0.3607 1.0395 0.6514 0.086 Uiso 0.3 1 calc R U P P 2
C423 C 1.1667(8) 0.6798(5) 0.5619(3) 0.0580(5) Uani 0.5 1 d D U P Q 2
H42D H 1.1455 0.7276 0.5454 0.087 Uiso 0.5 1 calc R U P Q 2
H42E H 1.2291 0.6629 0.5640 0.087 Uiso 0.5 1 calc R U P Q 2
H42F H 1.1499 0.6469 0.5415 0.087 Uiso 0.5 1 calc R U P Q 2
C424 C 1.1723(7) 0.7371(4) 0.6536(4) 0.0580(5) Uani 0.5 1 d D U P Q 2
H42G H 1.1498 0.7854 0.6380 0.087 Uiso 0.5 1 calc R U P Q 2
H42H H 1.1609 0.7392 0.6910 0.087 Uiso 0.5 1 calc R U P Q 2
H42I H 1.2340 0.7164 0.6475 0.087 Uiso 0.5 1 calc R U P Q 2
S214 S 0.9212(4) 0.5619(2) 0.30291(16) 0.1247(16) Uani 0.6 1 d D U P R 2
C428 C 0.9605(6) 0.6199(3) 0.2720(2) 0.139(5) Uani 0.5 1 d D . P R 2
H42A H 0.9269 0.6688 0.2818 0.208 Uiso 0.5 1 calc R U P R 2
H42B H 1.0202 0.6083 0.2818 0.208 Uiso 0.5 1 calc R U P R 2
H42C H 0.9573 0.6160 0.2344 0.208 Uiso 0.5 1 calc R U P R 2
C427 C 0.9394(4) 0.5747(4) 0.36923(15) 0.080(2) Uani 0.5 1 d D . P R 2
H42J H 0.9094 0.6249 0.3775 0.120 Uiso 0.5 1 calc R U P R 2
H42K H 0.9181 0.5442 0.3917 0.120 Uiso 0.5 1 calc R U P R 2
H42L H 1.0008 0.5620 0.3748 0.120 Uiso 0.5 1 calc R U P R 2
O214 O 0.9668(6) 0.4862(3) 0.2912(3) 0.208(5) Uani 0.5 1 d D . P R 2
C168 C 0.1663(10) 0.8646(8) -0.2963(6) 0.044(3) Uani 0.5 1 d . . P S 1
H16G H 0.2076 0.8620 -0.2693 0.067 Uiso 0.5 1 calc R U P S 1
H16H H 0.1744 0.8935 -0.3259 0.067 Uiso 0.5 1 calc R U P S 1
H16I H 0.1749 0.8162 -0.3074 0.067 Uiso 0.5 1 calc R U P S 1
C468 C 0.1590(10) 0.8950(8) -0.2812(5) 0.044(3) Uani 0.5 1 d . . P S 2
H46A H 0.1796 0.9059 -0.2485 0.067 Uiso 0.5 1 calc R U P S 2
H46B H 0.1616 0.9298 -0.3082 0.067 Uiso 0.5 1 calc R U P S 2
H46C H 0.1950 0.8468 -0.2913 0.067 Uiso 0.5 1 calc R U P S 2

loop_
_atom_site_aniso_label
_atom_site_aniso_U_11
_atom_site_aniso_U_22
_atom_site_aniso_U_33
_atom_site_aniso_U_23
_atom_site_aniso_U_13
_atom_site_aniso_U_12
S101 0.0573(11) 0.221(3) 0.0534(10) 0.0216(14) 0.0211(9) -0.0240(15)
S102 0.103(3) 0.0809(18) 0.099(3) 0.000(3) -0.031(3) -0.0230(18)
S103 0.0333(6) 0.0282(5) 0.0225(5) -0.0019(4) -0.0037(4) -0.0196(4)
S104 0.0368(6) 0.0400(6) 0.0299(5) 0.0031(4) -0.0043(4) -0.0195(5)
S105 0.0241(8) 0.0195(8) 0.0200(8) -0.0076(6) 0.0086(6) -0.0102(7)
S106 0.0802(12) 0.0627(10) 0.0686(10) -0.0062(8) 0.0262(9) -0.0220(9)
S107 0.0441(8) 0.0387(7) 0.0649(9) -0.0069(6) -0.0024(7) -0.0126(6)
S108 0.0359(8) 0.0294(7) 0.0338(7) 0.0117(6) -0.0170(6) -0.0215(6)
S109 0.0302(6) 0.0295(6) 0.0219(5) -0.0004(4) 0.0017(4) -0.0200(5)
S110 0.0332(8) 0.0541(10) 0.0370(8) -0.0096(7) -0.0005(7) -0.0078(7)
S111 0.0446(7) 0.0600(8) 0.0392(6) -0.0039(5) -0.0069(5) -0.0227(6)
S112 0.0530(10) 0.0415(7) 0.0655(12) 0.0056(7) 0.0145(8) -0.0015(6)
S113 0.0501(7) 0.0346(6) 0.0337(6) -0.0008(4) -0.0021(5) -0.0122(5)
S114 0.0570(19) 0.0410(15) 0.0465(16) -0.0121(13) 0.0084(14) -0.0158(14)
S202 0.103(3) 0.0809(18) 0.099(3) 0.000(3) -0.031(3) -0.0230(18)
S203 0.0333(6) 0.0282(5) 0.0225(5) -0.0019(4) -0.0037(4) -0.0196(4)
S205 0.0391(11) 0.0382(11) 0.0335(11) -0.0094(9) 0.0094(9) -0.0201(9)
S207 0.0441(8) 0.0387(7) 0.0649(9) -0.0069(6) -0.0024(7) -0.0126(6)
S208 0.0290(15) 0.0227(14) 0.0256(15) 0.0025(11) -0.0041(12) -0.0141(12)
S209 0.023(2) 0.0194(19) 0.0163(19) 0.0000(15) -0.0050(15) -0.0125(16)
S210 0.0209(13) 0.0173(13) 0.0264(14) -0.0028(11) 0.0026(11) -0.0057(11)
S212 0.0530(10) 0.0415(7) 0.0655(12) 0.0056(7) 0.0145(8) -0.0015(6)
O1 0.0460(19) 0.071(2) 0.0328(17) 0.0026(16) 0.0001(14) -0.0456(19)
O2 0.061(2) 0.097(3) 0.0355(18) -0.0002(19) -0.0041(16) -0.063(2)
O3 0.0220(14) 0.0460(17) 0.0284(14) -0.0184(13) 0.0028(11) -0.0198(12)
O4 0.0235(14) 0.0505(18) 0.0336(16) -0.0278(14) 0.0075(12) -0.0200(13)
O5 0.0178(12) 0.0235(12) 0.0158(12) -0.0023(9) -0.0004(9) -0.0040(10)
O6 0.0168(12) 0.0279(13) 0.0170(12) -0.0013(10) -0.0033(9) -0.0036(10)
O7 0.0324(15) 0.0330(15) 0.0209(13) 0.0125(11) -0.0085(11) -0.0201(12)
O8 0.0373(16) 0.0556(19) 0.0256(14) 0.0201(13) -0.0098(12) -0.0356(15)
O11 0.0361(16) 0.0504(18) 0.0290(15) -0.0064(13) 0.0078(12) -0.0348(15)
O12 0.0302(15) 0.0406(16) 0.0272(14) -0.0100(12) 0.0022(11) -0.0255(13)
O13 0.0263(14) 0.0314(14) 0.0239(13) -0.0136(11) 0.0018(11) -0.0169(12)
O14 0.0251(14) 0.0333(15) 0.0281(14) -0.0181(12) 0.0005(11) -0.0086(12)
O15 0.0126(11) 0.0235(12) 0.0155(11) -0.0018(9) 0.0014(9) -0.0001(10)
O16 0.0154(11) 0.0217(12) 0.0150(11) 0.0000(9) -0.0020(9) -0.0024(10)
O17 0.0182(13) 0.0395(15) 0.0230(13) 0.0129(11) -0.0026(10) -0.0140(11)
O18 0.0196(13) 0.0386(15) 0.0238(13) 0.0118(11) -0.0010(10) -0.0170(12)
O101 0.066(3) 0.139(5) 0.079(4) 0.002(3) 0.025(3) -0.034(3)
C303 0.054(6) 0.014(4) 0.064(6) 0.000(4) -0.019(4) -0.007(4)
O103 0.0359(17) 0.0410(18) 0.060(2) 0.0061(16) -0.0049(15) -0.0295(15)
O104 0.053(2) 0.076(3) 0.0325(17) -0.0102(17) -0.0011(15) -0.042(2)
O105 0.0256(14) 0.0321(15) 0.0340(15) 0.0042(12) 0.0023(11) -0.0118(12)
O106 0.088(4) 0.072(4) 0.165(7) 0.041(4) 0.043(4) -0.006(3)
O107 0.056(3) 0.063(3) 0.085(3) -0.007(2) 0.009(2) -0.019(2)
O108 0.0358(16) 0.0366(16) 0.0354(16) -0.0070(13) -0.0009(13) -0.0216(13)
O109 0.0336(17) 0.0446(19) 0.066(2) -0.0095(16) 0.0013(16) -0.0297(15)
O110 0.069(4) 0.091(5) 0.090(5) -0.029(4) 0.009(4) -0.008(4)
O111 0.039(2) 0.044(2) 0.084(3) -0.011(2) -0.0129(19) -0.0119(16)
O112 0.0530(10) 0.0415(7) 0.0655(12) 0.0056(7) 0.0145(8) -0.0015(6)
O113 0.071(3) 0.053(2) 0.047(2) -0.0078(17) 0.0144(19) -0.027(2)
O114 0.251(9) 0.191(8) 0.178(8) -0.051(7) -0.019(7) -0.068(7)
O202 0.088(7) 0.087(8) 0.141(10) -0.045(7) -0.036(7) -0.006(6)
O203 0.0359(17) 0.0410(18) 0.060(2) 0.0061(16) -0.0049(15) -0.0295(15)
O205 0.0256(14) 0.0321(15) 0.0340(15) 0.0042(12) 0.0023(11) -0.0118(12)
O207 0.056(3) 0.063(3) 0.085(3) -0.007(2) 0.009(2) -0.019(2)
O208 0.0358(16) 0.0366(16) 0.0354(16) -0.0070(13) -0.0009(13) -0.0216(13)
O209 0.0336(17) 0.0446(19) 0.066(2) -0.0095(16) 0.0013(16) -0.0297(15)
O210 0.025(3) 0.036(3) 0.014(3) 0.009(2) -0.010(2) -0.027(3)
O212 0.0530(10) 0.0415(7) 0.0655(12) 0.0056(7) 0.0145(8) -0.0015(6)
C101 0.0205(17) 0.0245(18) 0.0159(16) -0.0036(13) 0.0027(13) -0.0074(14)
C102 0.0235(18) 0.0214(17) 0.0181(16) -0.0026(13) 0.0030(13) -0.0095(14)
C103 0.0225(17) 0.0231(17) 0.0145(15) -0.0051(13) 0.0042(13) -0.0116(14)
C104 0.0203(17) 0.0252(18) 0.0137(15) -0.0025(13) 0.0031(13) -0.0111(14)
C105 0.0227(18) 0.0253(18) 0.0174(16) -0.0019(13) 0.0021(13) -0.0129(15)
C106 0.0198(17) 0.0266(18) 0.0156(16) -0.0020(13) 0.0025(13) -0.0107(14)
C107 0.0223(18) 0.0238(18) 0.0212(18) -0.0011(14) -0.0006(14) -0.0047(14)
C108 0.034(2) 0.0232(19) 0.0246(19) -0.0021(15) 0.0001(16) -0.0017(16)
C109 0.045(3) 0.037(2) 0.039(3) -0.009(2) 0.006(2) -0.007(2)
C110 0.0173(16) 0.0183(16) 0.0173(16) 0.0003(13) -0.0052(13) -0.0042(13)
C111 0.0223(17) 0.0172(16) 0.0202(17) 0.0003(13) -0.0041(14) -0.0037(14)
C112 0.0206(17) 0.0243(18) 0.0175(17) 0.0003(14) -0.0054(13) -0.0036(14)
C113 0.0185(17) 0.0269(18) 0.0193(17) -0.0001(14) -0.0050(13) -0.0071(14)
C114 0.0191(17) 0.0247(18) 0.0182(16) -0.0020(13) -0.0042(13) -0.0094(14)
C115 0.0173(16) 0.0213(17) 0.0167(16) -0.0016(13) -0.0044(13) -0.0060(13)
C116 0.0232(17) 0.0166(16) 0.0154(16) 0.0009(12) -0.0043(13) -0.0054(14)
C117 0.036(2) 0.0166(17) 0.0213(18) 0.0038(14) -0.0047(15) -0.0080(15)
C118 0.052(3) 0.035(2) 0.045(3) 0.004(2) -0.014(2) -0.005(2)
C119 0.0226(17) 0.0175(16) 0.0128(15) 0.0002(12) 0.0011(12) -0.0128(14)
C120 0.0218(17) 0.0133(15) 0.0150(15) 0.0011(12) -0.0004(13) -0.0090(13)
C121 0.0196(17) 0.0173(16) 0.0143(15) 0.0019(12) -0.0009(12) -0.0090(13)
C122 0.0192(16) 0.0171(16) 0.0128(15) 0.0002(12) -0.0016(12) -0.0098(13)
C123 0.0196(16) 0.0154(15) 0.0136(15) -0.0007(12) -0.0011(12) -0.0092(13)
C124 0.0169(15) 0.0163(15) 0.0115(14) 0.0015(12) -0.0017(12) -0.0095(13)
C125 0.0224(17) 0.0151(15) 0.0134(15) 0.0002(12) -0.0006(12) -0.0123(13)
C126 0.0295(18) 0.0167(16) 0.0168(16) 0.0006(12) -0.0018(13) -0.0155(14)
C127 0.037(2) 0.0240(18) 0.0238(18) -0.0030(14) -0.0037(16) -0.0211(17)
C128 0.0213(17) 0.0177(16) 0.0137(15) -0.0040(12) 0.0003(12) -0.0122(13)
C129 0.0221(17) 0.0139(15) 0.0163(15) -0.0021(12) -0.0002(13) -0.0103(13)
C130 0.0202(16) 0.0169(16) 0.0123(15) -0.0012(12) -0.0015(12) -0.0121(13)
C131 0.0171(15) 0.0178(16) 0.0123(15) -0.0004(12) -0.0024(12) -0.0103(13)
C132 0.0211(16) 0.0154(15) 0.0145(15) 0.0001(12) -0.0026(12) -0.0110(13)
C133 0.0197(16) 0.0193(16) 0.0119(15) -0.0004(12) -0.0009(12) -0.0128(13)
C134 0.0228(17) 0.0188(16) 0.0136(15) -0.0028(12) 0.0022(13) -0.0119(14)
C135 0.0303(19) 0.0183(17) 0.0212(17) -0.0047(13) 0.0033(14) -0.0126(15)
C136 0.044(2) 0.0253(19) 0.026(2) -0.0047(15) -0.0011(17) -0.0198(18)
C137 0.0187(17) 0.0275(18) 0.0230(18) -0.0010(14) -0.0009(14) -0.0109(15)
C138 0.0237(19) 0.039(2) 0.0226(18) -0.0001(16) -0.0019(15) -0.0165(17)
C139 0.028(2) 0.049(3) 0.031(2) 0.0018(19) 0.0004(17) -0.0251(19)
C140 0.036(2) 0.063(3) 0.032(2) -0.002(2) -0.0030(18) -0.035(2)
C141 0.027(2) 0.046(2) 0.027(2) -0.0047(18) -0.0023(16) -0.0203(19)
C142 0.0174(17) 0.0293(19) 0.0232(18) -0.0022(15) -0.0003(14) -0.0078(15)
C143 0.055(3) 0.077(4) 0.036(3) 0.016(2) -0.007(2) -0.049(3)
C144 0.060(4) 0.095(5) 0.049(3) -0.006(3) -0.010(3) -0.057(4)
C145 0.0220(17) 0.0186(16) 0.0149(15) 0.0008(13) -0.0028(13) -0.0090(14)
C146 0.0200(17) 0.0263(18) 0.0184(16) -0.0020(14) -0.0022(13) -0.0110(14)
C147 0.0222(18) 0.032(2) 0.0196(17) -0.0054(15) -0.0012(14) -0.0153(16)
C148 0.0224(18) 0.0297(19) 0.0197(17) -0.0078(15) 0.0013(14) -0.0120(15)
C149 0.0177(16) 0.0250(18) 0.0185(16) -0.0027(14) -0.0014(13) -0.0105(14)
C150 0.0193(16) 0.0174(16) 0.0152(15) 0.0020(12) -0.0057(13) -0.0096(13)
C151 0.0215(19) 0.055(3) 0.030(2) -0.0178(19) 0.0025(16) -0.0228(19)
C152 0.025(2) 0.062(3) 0.040(2) -0.031(2) 0.0089(18) -0.021(2)
C153 0.0189(16) 0.0134(15) 0.0145(15) 0.0016(12) -0.0026(12) -0.0098(13)
C154 0.0175(16) 0.0196(16) 0.0137(15) -0.0002(12) -0.0024(12) -0.0109(13)
C155 0.0169(16) 0.0194(16) 0.0154(16) -0.0006(12) -0.0010(12) -0.0100(13)
C156 0.0176(16) 0.0197(16) 0.0165(16) 0.0020(13) -0.0029(13) -0.0094(13)
C157 0.0182(16) 0.0205(16) 0.0123(15) 0.0008(12) -0.0019(12) -0.0094(13)
C158 0.0180(16) 0.0163(15) 0.0151(15) 0.0004(12) -0.0010(12) -0.0114(13)
C159 0.0225(18) 0.0310(19) 0.0158(17) -0.0038(14) 0.0020(13) -0.0088(15)
C160 0.0192(17) 0.032(2) 0.0182(17) -0.0006(14) -0.0053(14) -0.0075(15)
C161 0.0260(18) 0.0193(16) 0.0117(15) -0.0015(12) -0.0002(13) -0.0156(14)
C162 0.0250(18) 0.0228(17) 0.0139(15) 0.0001(13) -0.0020(13) -0.0142(15)
C163 0.0302(19) 0.0253(18) 0.0166(16) 0.0042(14) -0.0072(14) -0.0188(16)
C164 0.034(2) 0.037(2) 0.0154(16) 0.0069(15) -0.0051(15) -0.0274(18)
C165 0.0264(19) 0.034(2) 0.0173(17) 0.0044(15) -0.0048(14) -0.0216(16)
C166 0.0255(18) 0.0223(17) 0.0150(15) -0.0009(13) -0.0006(13) -0.0160(15)
C167 0.028(2) 0.030(2) 0.0252(19) 0.0083(16) -0.0046(15) -0.0111(16)
C201 0.0128(15) 0.0147(15) 0.0147(15) -0.0039(12) 0.0027(12) -0.0061(12)
C202 0.0138(15) 0.0172(16) 0.0148(15) -0.0005(12) 0.0013(12) -0.0063(12)
C203 0.0177(16) 0.0159(15) 0.0168(16) -0.0005(12) 0.0016(12) -0.0093(13)
C204 0.0133(15) 0.0205(16) 0.0176(16) -0.0017(13) 0.0014(12) -0.0083(13)
C205 0.0116(14) 0.0150(15) 0.0167(15) -0.0011(12) 0.0027(12) -0.0032(12)
C206 0.0149(15) 0.0144(15) 0.0178(16) -0.0022(12) 0.0020(12) -0.0063(12)
C207 0.0142(15) 0.0186(16) 0.0185(16) 0.0003(13) -0.0008(12) -0.0054(13)
C208 0.0196(17) 0.0163(16) 0.0216(17) 0.0014(13) -0.0004(13) -0.0039(13)
C209 0.030(2) 0.0227(19) 0.031(2) 0.0003(16) 0.0037(16) -0.0046(16)
C210 0.0143(15) 0.0178(16) 0.0143(15) 0.0033(12) -0.0047(12) -0.0070(13)
C211 0.0158(15) 0.0151(15) 0.0151(15) 0.0030(12) -0.0032(12) -0.0071(12)
C212 0.0144(15) 0.0176(16) 0.0149(15) 0.0023(12) -0.0026(12) -0.0064(13)
C213 0.0151(15) 0.0212(17) 0.0148(15) 0.0010(12) -0.0033(12) -0.0090(13)
C214 0.0185(16) 0.0163(15) 0.0153(15) -0.0008(12) -0.0032(12) -0.0089(13)
C215 0.0165(16) 0.0194(16) 0.0131(15) 0.0022(12) -0.0040(12) -0.0074(13)
C216 0.0174(16) 0.0153(16) 0.0149(15) 0.0013(12) -0.0010(12) -0.0074(13)
C217 0.0222(17) 0.0155(16) 0.0212(17) 0.0042(13) -0.0013(13) -0.0097(13)
C218 0.032(2) 0.0195(18) 0.0273(19) 0.0088(15) -0.0058(16) -0.0067(15)
C219 0.0127(14) 0.0142(15) 0.0130(14) -0.0012(12) 0.0014(11) -0.0080(12)
C220 0.0162(15) 0.0145(15) 0.0150(15) 0.0009(12) 0.0011(12) -0.0089(12)
C221 0.0131(15) 0.0154(15) 0.0155(15) 0.0018(12) -0.0002(12) -0.0074(12)
C222 0.0141(15) 0.0151(15) 0.0136(15) -0.0002(12) 0.0016(12) -0.0081(12)
C223 0.0153(15) 0.0123(14) 0.0145(15) -0.0021(12) 0.0026(12) -0.0055(12)
C224 0.0126(14) 0.0145(15) 0.0123(14) 0.0004(12) 0.0007(11) -0.0069(12)
C225 0.0138(15) 0.0147(15) 0.0119(14) -0.0021(11) 0.0003(11) -0.0073(12)
C226 0.0191(16) 0.0156(16) 0.0179(16) -0.0025(12) 0.0000(13) -0.0099(13)
C227 0.0285(19) 0.0196(17) 0.0246(18) -0.0040(14) -0.0021(15) -0.0147(15)
C228 0.0151(15) 0.0152(15) 0.0134(15) -0.0034(12) -0.0009(12) -0.0077(13)
C229 0.0154(15) 0.0128(14) 0.0148(15) -0.0008(12) -0.0001(12) -0.0084(12)
C230 0.0153(15) 0.0156(15) 0.0130(15) -0.0024(12) -0.0004(12) -0.0086(12)
C231 0.0122(14) 0.0133(14) 0.0127(14) -0.0023(11) -0.0008(11) -0.0054(12)
C232 0.0162(15) 0.0144(15) 0.0142(15) -0.0001(12) 0.0000(12) -0.0087(12)
C233 0.0165(16) 0.0180(16) 0.0120(14) -0.0020(12) 0.0011(12) -0.0095(13)
C234 0.0135(15) 0.0183(16) 0.0153(15) -0.0022(12) 0.0006(12) -0.0078(13)
C235 0.0190(16) 0.0156(16) 0.0205(16) -0.0043(13) 0.0011(13) -0.0070(13)
C236 0.0263(19) 0.0212(17) 0.0276(19) -0.0086(14) -0.0009(15) -0.0106(15)
C237 0.0150(15) 0.0185(16) 0.0203(17) 0.0004(13) -0.0015(13) -0.0082(13)
C238 0.0183(17) 0.0251(18) 0.0198(17) 0.0003(14) 0.0002(13) -0.0106(14)
C239 0.0192(17) 0.0309(19) 0.0251(18) -0.0015(15) 0.0021(14) -0.0166(15)
C240 0.0195(17) 0.0233(17) 0.0260(18) -0.0033(14) -0.0022(14) -0.0132(14)
C241 0.0173(16) 0.0224(17) 0.0202(17) -0.0019(13) -0.0008(13) -0.0098(14)
C242 0.0140(15) 0.0180(16) 0.0192(16) -0.0001(13) -0.0024(12) -0.0070(13)
C243 0.047(3) 0.063(3) 0.035(2) -0.008(2) 0.014(2) -0.042(3)
C244 0.029(2) 0.036(2) 0.029(2) -0.0101(17) -0.0015(16) -0.0195(17)
C245 0.0189(16) 0.0164(15) 0.0143(15) 0.0018(12) -0.0015(12) -0.0093(13)
C246 0.0208(17) 0.0227(17) 0.0139(15) -0.0014(13) -0.0013(13) -0.0130(14)
C247 0.0284(19) 0.0245(17) 0.0135(15) -0.0043(13) 0.0001(13) -0.0176(15)
C248 0.0232(18) 0.0219(17) 0.0157(16) -0.0061(13) 0.0027(13) -0.0084(14)
C249 0.0163(16) 0.0214(17) 0.0160(16) -0.0037(13) -0.0004(12) -0.0067(13)
C250 0.0205(17) 0.0157(15) 0.0124(15) 0.0004(12) -0.0014(12) -0.0088(13)
C251 0.030(2) 0.046(3) 0.041(2) -0.020(2) -0.0055(18) -0.0178(19)
C252 0.022(2) 0.046(3) 0.031(2) -0.0225(19) 0.0012(16) -0.0011(18)
C253 0.0143(15) 0.0130(14) 0.0139(15) -0.0011(11) 0.0001(12) -0.0083(12)
C254 0.0142(15) 0.0168(15) 0.0143(15) -0.0021(12) 0.0001(12) -0.0073(13)
C255 0.0114(15) 0.0148(15) 0.0172(16) -0.0034(12) 0.0003(12) -0.0052(12)
C256 0.0127(15) 0.0162(15) 0.0158(15) 0.0013(12) -0.0034(12) -0.0074(12)
C257 0.0145(15) 0.0147(15) 0.0130(14) -0.0008(12) 0.0006(12) -0.0087(12)
C258 0.0131(15) 0.0140(15) 0.0138(15) -0.0021(12) 0.0011(12) -0.0087(12)
C259 0.0149(16) 0.0314(19) 0.0157(16) -0.0025(14) 0.0036(13) -0.0041(14)
C260 0.0205(17) 0.0238(17) 0.0124(15) 0.0015(13) -0.0034(13) -0.0065(14)
C261 0.0166(16) 0.0159(15) 0.0153(15) -0.0025(12) 0.0014(12) -0.0083(13)
C262 0.0164(16) 0.0234(17) 0.0185(16) 0.0001(13) -0.0008(13) -0.0113(14)
C263 0.0181(17) 0.0271(18) 0.0185(16) 0.0032(14) 0.0026(13) -0.0142(14)
C264 0.0195(17) 0.0242(17) 0.0176(16) 0.0041(13) -0.0027(13) -0.0109(14)
C265 0.0153(16) 0.0216(17) 0.0188(16) 0.0004(13) 0.0010(13) -0.0093(13)
C266 0.0150(15) 0.0147(15) 0.0159(15) -0.0029(12) 0.0021(12) -0.0062(12)
C267 0.0194(19) 0.052(3) 0.030(2) 0.0162(19) -0.0044(15) -0.0212(18)
C268 0.0180(18) 0.037(2) 0.0268(19) 0.0092(16) -0.0035(15) -0.0094(16)
C301 0.175(11) 0.156(10) 0.113(8) -0.038(7) -0.040(8) 0.012(8)
C302 0.092(7) 0.254(13) 0.173(12) -0.120(10) 0.041(7) -0.070(8)
O102 0.135(10) 0.105(8) 0.088(6) 0.001(6) -0.013(6) -0.072(8)
C304 0.117(9) 0.063(7) 0.108(8) -0.024(5) -0.016(6) -0.043(7)
C305 0.030(2) 0.0247(19) 0.044(2) -0.0050(17) 0.0023(18) -0.0146(17)
C306 0.0241(18) 0.0261(18) 0.0225(18) -0.0021(14) -0.0013(14) -0.0125(15)
C307 0.050(3) 0.045(3) 0.029(2) 0.0034(19) -0.0065(19) -0.031(2)
C308 0.038(2) 0.045(3) 0.044(3) 0.004(2) -0.005(2) -0.024(2)
C309 0.061(4) 0.081(4) 0.075(4) 0.003(3) -0.006(3) -0.054(4)
C310 0.061(4) 0.082(4) 0.083(5) 0.049(4) -0.024(3) -0.045(3)
C311 0.100(6) 0.085(5) 0.065(5) -0.006(4) 0.019(4) -0.030(5)
C312 0.112(7) 0.069(5) 0.097(6) 0.001(4) 0.051(6) -0.002(5)
C313 0.067(5) 0.164(9) 0.049(4) -0.024(5) 0.006(3) 0.006(5)
C314 0.057(4) 0.059(4) 0.070(4) -0.003(3) -0.007(3) -0.018(3)
C315 0.049(3) 0.071(4) 0.081(4) -0.042(4) 0.006(3) -0.034(3)
C316 0.042(3) 0.062(3) 0.052(3) 0.015(2) -0.015(2) -0.037(3)
C317 0.029(2) 0.025(2) 0.054(3) 0.0093(19) -0.0060(19) -0.0143(17)
C318 0.0204(17) 0.0269(18) 0.0201(17) 0.0001(14) -0.0015(13) -0.0113(15)
C319 0.049(4) 0.034(4) 0.038(3) -0.005(3) -0.002(3) -0.026(3)
C320 0.039(4) 0.047(5) 0.065(6) -0.007(4) -0.009(4) -0.019(4)
C321 0.057(3) 0.053(3) 0.054(3) 0.007(3) -0.003(3) -0.013(3)
C322 0.084(5) 0.051(3) 0.067(4) 0.014(3) -0.034(3) -0.036(3)
C323 0.0530(10) 0.0415(7) 0.0655(12) 0.0056(7) 0.0145(8) -0.0015(6)
C324 0.0530(10) 0.0415(7) 0.0655(12) 0.0056(7) 0.0145(8) -0.0015(6)
C325 0.085(5) 0.070(4) 0.055(4) -0.024(3) 0.014(3) -0.047(4)
C326 0.053(3) 0.051(3) 0.038(3) 0.002(2) -0.003(2) -0.016(3)
C327 0.092(6) 0.101(6) 0.052(4) -0.004(4) -0.001(4) -0.042(5)
C328 0.223(15) 0.154(11) 0.068(6) 0.035(6) -0.049(8) -0.103(11)
C403 0.117(9) 0.063(7) 0.108(8) -0.024(5) -0.016(6) -0.043(7)
C404 0.108(12) 0.071(9) 0.110(9) -0.020(7) -0.027(7) -0.011(9)
C405 0.030(2) 0.0247(19) 0.044(2) -0.0050(17) 0.0023(18) -0.0146(17)
C406 0.0241(18) 0.0261(18) 0.0225(18) -0.0021(14) -0.0013(14) -0.0125(15)
C409 0.061(4) 0.081(4) 0.075(4) 0.003(3) -0.006(3) -0.054(4)
C410 0.061(4) 0.082(4) 0.083(5) 0.049(4) -0.024(3) -0.045(3)
C413 0.067(5) 0.164(9) 0.049(4) -0.024(5) 0.006(3) 0.006(5)
C414 0.057(4) 0.059(4) 0.070(4) -0.003(3) -0.007(3) -0.018(3)
C415 0.049(3) 0.071(4) 0.081(4) -0.042(4) 0.006(3) -0.034(3)
C416 0.042(3) 0.062(3) 0.052(3) 0.015(2) -0.015(2) -0.037(3)
C417 0.029(2) 0.025(2) 0.054(3) 0.0093(19) -0.0060(19) -0.0143(17)
C418 0.0204(17) 0.0269(18) 0.0201(17) 0.0001(14) -0.0015(13) -0.0113(15)
C419 0.049(10) 0.025(9) 0.048(8) 0.013(7) -0.020(8) -0.022(7)
C420 0.075(16) 0.070(14) 0.052(12) 0.005(9) -0.018(10) -0.056(13)
C423 0.0530(10) 0.0415(7) 0.0655(12) 0.0056(7) 0.0145(8) -0.0015(6)
C424 0.0530(10) 0.0415(7) 0.0655(12) 0.0056(7) 0.0145(8) -0.0015(6)
S214 0.188(4) 0.102(3) 0.090(2) 0.017(2) -0.067(3) -0.057(3)
C428 0.223(15) 0.154(11) 0.068(6) 0.035(6) -0.049(8) -0.103(11)
C427 0.092(6) 0.101(6) 0.052(4) -0.004(4) -0.001(4) -0.042(5)
O214 0.251(9) 0.191(8) 0.178(8) -0.051(7) -0.019(7) -0.068(7)
C168 0.033(4) 0.070(9) 0.036(7) 0.026(5) -0.002(4) -0.029(7)
C468 0.033(4) 0.070(9) 0.036(7) 0.026(5) -0.002(4) -0.029(7)

loop_
_atom_type_symbol
_atom_type_description
_atom_type_scat_dispersion_real
_atom_type_scat_dispersion_imag
_atom_type_scat_source
C C 0.0181 0.0091 'International Tables Vol C Tables 4.2.6.8 and 6.1.1.4'
H H 0.0000 0.0000 'International Tables Vol C Tables 4.2.6.8 and 6.1.1.4'
O O 0.0492 0.0322 'International Tables Vol C Tables 4.2.6.8 and 6.1.1.4'
S S 0.3331 0.5567 'International Tables Vol C Tables 4.2.6.8 and 6.1.1.4'

loop_
_geom_angle_atom_site_label_1
_geom_angle_atom_site_label_2
_geom_angle_atom_site_label_3
_geom_angle
O101 S101 C302 102.8(5)
O101 S101 C301 106.5(5)
C302 S101 C301 99.7(9)
O102 S102 C304 107.8(3)
O102 S102 C303 107.0(3)
C304 S102 C303 98.4(2)
O103 S103 C305 105.3(2)
O103 S103 C306 106.2(2)
C305 S103 C306 98.35(19)
O104 S104 C308 106.8(2)
O104 S104 C307 108.2(2)
C308 S104 C307 97.5(2)
O105 S105 C310 111.0(2)
O105 S105 C309 108.5(2)
C310 S105 C309 102.5(2)
O106 S106 C311 103.6(5)
O106 S106 C312 106.5(4)
C311 S106 C312 94.0(5)
O107 S107 C314 107.1(3)
O107 S107 C313 106.1(3)
C314 S107 C313 98.4(3)
O108 S108 C315 107.8(3)
O108 S108 C316 104.3(2)
C315 S108 C316 99.1(3)
O109 S109 C317 105.7(2)
O109 S109 C318 106.1(2)
C317 S109 C318 98.37(19)
O110 S110 C320 110.8(3)
O110 S110 C319 109.8(3)
C320 S110 C319 99.4(3)
O111 S111 C321 106.1(2)
O111 S111 C322 106.4(2)
C321 S111 C322 97.7(2)
O112 S112 C324 107.9(4)
O112 S112 C323 107.1(4)
C324 S112 C323 97.8(3)
O113 S113 C325 107.3(3)
O113 S113 C326 106.8(3)
C325 S113 C326 97.3(3)
O114 S114 C327 109.2(3)
O114 S114 C328 108.8(3)
C327 S114 C328 99.7(2)
O202 S202 C404 109.8(4)
O202 S202 C403 108.4(4)
C404 S202 C403 97.4(3)
O203 S203 C405 106.0(6)
O203 S203 C406 107.3(6)
C405 S203 C406 105.4(5)
O205 S205 C410 110.6(2)
O205 S205 C409 108.6(2)
C410 S205 C409 103.5(2)
O207 S207 C413 109.7(4)
O207 S207 C414 106.6(4)
C413 S207 C414 99.6(3)
O208 S208 C415 116.1(3)
O208 S208 C416 104.0(3)
C415 S208 C416 105.6(3)
O209 S209 C417 103.9(3)
O209 S209 C418 105.5(3)
C417 S209 C418 105.4(3)
O210 S210 C419 107.0(4)
O210 S210 C420 107.0(4)
C419 S210 C420 97.8(3)
O212 S212 C424 109.8(4)
O212 S212 C423 107.5(4)
C424 S212 C423 98.6(3)
C139 O1 C143 117.5(3)
C140 O2 C144 117.5(4)
C147 O3 C151 116.9(3)
C148 O4 C152 117.5(3)
C155 O5 C159 116.9(3)
C156 O6 C160 117.3(3)
C163 O7 C167 116.6(3)
C468 O8 C164 119.4(7)
C164 O8 C168 114.6(6)
C239 O11 C243 117.5(3)
C240 O12 C244 117.2(3)
C247 O13 C251 116.5(3)
C248 O14 C252 116.2(3)
C255 O15 C259 116.7(3)
C256 O16 C260 116.3(3)
C264 O17 C268 117.5(3)
C263 O18 C267 116.9(3)
S102 C303 H30A 109.5
S102 C303 H30B 109.5
H30A C303 H30B 109.5
S102 C303 H30C 109.5
H30A C303 H30C 109.5
H30B C303 H30C 109.5
C102 C101 C106 119.0(3)
C102 C101 C107 122.2(3)
C106 C101 C107 118.5(3)
C103 C102 C101 121.7(3)
C103 C102 H102 119.1
C101 C102 H102 119.1
C102 C103 C104 119.4(3)
C102 C103 C134 122.7(3)
C104 C103 C134 117.7(3)
C105 C104 C103 118.7(3)
C105 C104 C166 119.2(3)
C103 C104 C166 122.0(3)
C106 C105 C104 121.8(3)
C106 C105 H105 119.1
C104 C105 H105 119.1
C105 C106 C101 119.2(3)
C105 C106 C137 119.2(3)
C101 C106 C137 121.5(3)
C112 C107 C101 103.8(3)
C112 C107 C108 114.8(3)
C101 C107 C108 116.5(3)
C112 C107 H107 107.1
C101 C107 H107 107.1
C108 C107 H107 107.1
C109 C108 C107 112.3(4)
C109 C108 H10A 109.1
C107 C108 H10A 109.1
C109 C108 H10B 109.1
C107 C108 H10B 109.1
H10A C108 H10B 107.9
C108 C109 H10C 109.5
C108 C109 H10D 109.5
H10C C109 H10D 109.5
C108 C109 H10E 109.5
H10C C109 H10E 109.5
H10D C109 H10E 109.5
C111 C110 C115 118.4(3)
C111 C110 C116 123.4(3)
C115 C110 C116 117.9(3)
C112 C111 C110 122.4(3)
C112 C111 H111 118.8
C110 C111 H111 118.8
C111 C112 C113 119.0(3)
C111 C112 C107 122.3(3)
C113 C112 C107 118.4(3)
C114 C113 C112 119.1(3)
C114 C113 C142 119.0(3)
C112 C113 C142 121.7(3)
C113 C114 C115 121.9(3)
C113 C114 H114 119.0
C115 C114 H114 119.0
C114 C115 C110 119.1(3)
C114 C115 C145 119.7(3)
C110 C115 C145 121.1(3)
C110 C116 C121 104.3(3)
C110 C116 C117 115.8(3)
C121 C116 C117 115.5(3)
C110 C116 H116 106.9
C121 C116 H116 106.9
C117 C116 H116 106.9
C118 C117 C116 112.1(4)
C118 C117 H11A 109.2
C116 C117 H11A 109.2
C118 C117 H11B 109.2
C116 C117 H11B 109.2
H11A C117 H11B 107.9
C117 C118 H11C 109.5
C117 C118 H11D 109.5
H11C C118 H11D 109.5
C117 C118 H11E 109.5
H11C C118 H11E 109.5
H11D C118 H11E 109.5
C120 C119 C124 119.4(3)
C120 C119 C125 122.1(3)
C124 C119 C125 118.3(3)
C119 C120 C121 122.3(3)
C119 C120 H120 118.9
C121 C120 H120 118.9
C120 C121 C122 118.9(3)
C120 C121 C116 122.0(3)
C122 C121 C116 118.9(3)
C123 C122 C121 118.7(3)
C123 C122 C150 120.4(3)
C121 C122 C150 120.9(3)
C124 C123 C122 122.2(3)
C124 C123 H123 118.9
C122 C123 H123 118.9
C123 C124 C119 118.5(3)
C123 C124 C153 120.8(3)
C119 C124 C153 120.7(3)
C119 C125 C130 103.8(3)
C119 C125 C126 114.4(3)
C130 C125 C126 116.2(3)
C119 C125 H125 107.3
C130 C125 H125 107.3
C126 C125 H125 107.3
C127 C126 C125 112.8(3)
C127 C126 H12A 109.0
C125 C126 H12A 109.0
C127 C126 H12B 109.0
C125 C126 H12B 109.0
H12A C126 H12B 107.8
C126 C127 H12C 109.5
C126 C127 H12D 109.5
H12C C127 H12D 109.5
C126 C127 H12E 109.5
H12C C127 H12E 109.5
H12D C127 H12E 109.5
C129 C128 C133 119.1(3)
C129 C128 C134 121.8(3)
C133 C128 C134 118.9(3)
C128 C129 C130 122.0(3)
C128 C129 H129 119.0
C130 C129 H129 119.0
C129 C130 C131 119.1(3)
C129 C130 C125 122.7(3)
C131 C130 C125 117.9(3)
C132 C131 C130 119.0(3)
C132 C131 C158 120.0(3)
C130 C131 C158 120.9(3)
C133 C132 C131 122.1(3)
C133 C132 H132 119.0
C131 C132 H132 119.0
C132 C133 C128 118.6(3)
C132 C133 C161 119.6(3)
C128 C133 C161 121.7(3)
C128 C134 C103 104.5(3)
C128 C134 C135 115.7(3)
C103 C134 C135 114.2(3)
C128 C134 H134 107.3
C103 C134 H134 107.3
C135 C134 H134 107.3
C134 C135 C136 113.4(3)
C134 C135 H13A 108.9
C136 C135 H13A 108.9
C134 C135 H13B 108.9
C136 C135 H13B 108.9
H13A C135 H13B 107.7
C135 C136 H13C 109.5
C135 C136 H13D 109.5
H13C C136 H13D 109.5
C135 C136 H13E 109.5
H13C C136 H13E 109.5
H13D C136 H13E 109.5
C142 C137 C138 118.6(3)
C142 C137 C106 123.0(3)
C138 C137 C106 118.2(3)
C139 C138 C137 122.2(4)
C139 C138 H138 118.9
C137 C138 H138 118.9
O1 C139 C138 125.4(4)
O1 C139 C140 115.2(4)
C138 C139 C140 119.4(4)
O2 C140 C141 126.6(4)
O2 C140 C139 114.6(4)
C141 C140 C139 118.8(4)
C140 C141 C142 122.3(4)
C140 C141 H141 118.8
C142 C141 H141 118.8
C137 C142 C141 118.7(4)
C137 C142 C113 121.9(3)
C141 C142 C113 119.1(3)
O1 C143 H14A 109.5
O1 C143 H14B 109.5
H14A C143 H14B 109.5
O1 C143 H14C 109.5
H14A C143 H14C 109.5
H14B C143 H14C 109.5
O2 C144 H14D 109.5
O2 C144 H14E 109.5
H14D C144 H14E 109.5
O2 C144 H14F 109.5
H14D C144 H14F 109.5
H14E C144 H14F 109.5
C146 C145 C150 119.3(3)
C146 C145 C115 117.6(3)
C150 C145 C115 123.0(3)
C147 C146 C145 121.6(3)
C147 C146 H146 119.2
C145 C146 H146 119.2
O3 C147 C146 125.2(3)
O3 C147 C148 115.5(3)
C146 C147 C148 119.3(3)
O4 C148 C149 126.3(3)
O4 C148 C147 114.4(3)
C149 C148 C147 119.3(3)
C148 C149 C150 121.8(3)
C148 C149 H149 119.1
C150 C149 H149 119.1
C145 C150 C149 118.5(3)
C145 C150 C122 122.5(3)
C149 C150 C122 118.9(3)
O3 C151 H15D 109.5
O3 C151 H15E 109.5
H15D C151 H15E 109.5
O3 C151 H15F 109.5
H15D C151 H15F 109.5
H15E C151 H15F 109.5
O4 C152 H15G 109.5
O4 C152 H15H 109.5
H15G C152 H15H 109.5
O4 C152 H15I 109.5
H15G C152 H15I 109.5
H15H C152 H15I 109.5
C154 C153 C158 119.0(3)
C154 C153 C124 118.4(3)
C158 C153 C124 122.5(3)
C155 C154 C153 121.5(3)
C155 C154 H154 119.2
C153 C154 H154 119.2
O5 C155 C154 125.5(3)
O5 C155 C156 114.9(3)
C154 C155 C156 119.6(3)
O6 C156 C157 125.4(3)
O6 C156 C155 115.3(3)
C157 C156 C155 119.3(3)
C156 C157 C158 121.3(3)
C156 C157 H157 119.3
C158 C157 H157 119.3
C153 C158 C157 119.1(3)
C153 C158 C131 122.5(3)
C157 C158 C131 118.3(3)
O5 C159 H15A 109.5
O5 C159 H15B 109.5
H15A C159 H15B 109.5
O5 C159 H15C 109.5
H15A C159 H15C 109.5
H15B C159 H15C 109.5
O6 C160 H16D 109.5
O6 C160 H16E 109.5
H16D C160 H16E 109.5
O6 C160 H16F 109.5
H16D C160 H16F 109.5
H16E C160 H16F 109.5
C162 C161 C166 119.0(3)
C162 C161 C133 118.2(3)
C166 C161 C133 122.7(3)
C163 C162 C161 121.4(3)
C163 C162 H162 119.3
C161 C162 H162 119.3
O7 C163 C162 124.4(3)
O7 C163 C164 116.3(3)
C162 C163 C164 119.3(3)
O8 C164 C165 124.3(4)
O8 C164 C163 115.8(3)
C165 C164 C163 119.9(3)
C164 C165 C166 121.3(4)
C164 C165 H165 119.3
C166 C165 H165 119.3
C161 C166 C165 118.9(3)
C161 C166 C104 122.9(3)
C165 C166 C104 118.0(3)
O7 C167 H16A 109.5
O7 C167 H16B 109.5
H16A C167 H16B 109.5
O7 C167 H16C 109.5
H16A C167 H16C 109.5
H16B C167 H16C 109.5
C206 C201 C202 119.2(3)
C206 C201 C234 122.4(3)
C202 C201 C234 118.2(3)
C203 C202 C201 118.6(3)
C203 C202 C261 120.5(3)
C201 C202 C261 120.9(3)
C202 C203 C204 122.0(3)
C202 C203 H203 119.0
C204 C203 H203 119.0
C203 C204 C205 118.9(3)
C203 C204 C237 118.9(3)
C205 C204 C237 121.9(3)
C206 C205 C204 118.9(3)
C206 C205 C207 122.2(3)
C204 C205 C207 118.6(3)
C201 C206 C205 122.3(3)
C201 C206 H206 118.8
C205 C206 H206 118.8
C205 C207 C212 103.6(3)
C205 C207 C208 115.8(3)
C212 C207 C208 114.1(3)
C205 C207 H207 107.7
C212 C207 H207 107.7
C208 C207 H207 107.7
C209 C208 C207 113.9(3)
C209 C208 H20A 108.8
C207 C208 H20A 108.8
C209 C208 H20B 108.8
C207 C208 H20B 108.8
H20A C208 H20B 107.7
C208 C209 H20C 109.5
C208 C209 H20D 109.5
H20C C209 H20D 109.5
C208 C209 H20E 109.5
H20C C209 H20E 109.5
H20D C209 H20E 109.5
C211 C210 C215 118.8(3)
C211 C210 C216 122.6(3)
C215 C210 C216 118.4(3)
C210 C211 C212 122.3(3)
C210 C211 H211 118.9
C212 C211 H211 118.9
C211 C212 C213 119.1(3)
C211 C212 C207 121.5(3)
C213 C212 C207 119.2(3)
C214 C213 C212 118.4(3)
C214 C213 C242 119.7(3)
C212 C213 C242 121.9(3)
C215 C214 C213 122.2(3)
C215 C214 H214 118.9
C213 C214 H214 118.9
C214 C215 C210 119.1(3)
C214 C215 C245 119.6(3)
C210 C215 C245 121.2(3)
C221 C216 C210 104.1(3)
C221 C216 C217 115.4(3)
C210 C216 C217 115.4(3)
C221 C216 H216 107.1
C210 C216 H216 107.1
C217 C216 H216 107.1
C218 C217 C216 111.0(3)
C218 C217 H21A 109.4
C216 C217 H21A 109.4
C218 C217 H21B 109.4
C216 C217 H21B 109.4
H21A C217 H21B 108.0
C217 C218 H21C 109.5
C217 C218 H21D 109.5
H21C C218 H21D 109.5
C217 C218 H21E 109.5
H21C C218 H21E 109.5
H21D C218 H21E 109.5
C220 C219 C224 118.8(3)
C220 C219 C225 123.1(3)
C224 C219 C225 117.8(3)
C219 C220 C221 122.0(3)
C219 C220 H220 119.0
C221 C220 H220 119.0
C220 C221 C222 119.1(3)
C220 C221 C216 122.3(3)
C222 C221 C216 118.3(3)
C223 C222 C221 118.5(3)
C223 C222 C250 119.8(3)
C221 C222 C250 121.6(3)
C224 C223 C222 122.0(3)
C224 C223 H223 119.0
C222 C223 H223 119.0
C223 C224 C219 119.3(3)
C223 C224 C253 119.6(3)
C219 C224 C253 121.0(3)
C219 C225 C230 103.8(2)
C219 C225 C226 114.4(3)
C230 C225 C226 116.3(3)
C219 C225 H225 107.3
C230 C225 H225 107.3
C226 C225 H225 107.3
C225 C226 C227 112.4(3)
C225 C226 H22A 109.1
C227 C226 H22A 109.1
C225 C226 H22B 109.1
C227 C226 H22B 109.1
H22A C226 H22B 107.9
C226 C227 H22C 109.5
C226 C227 H22D 109.5
H22C C227 H22D 109.5
C226 C227 H22E 109.5
H22C C227 H22E 109.5
H22D C227 H22E 109.5
C229 C228 C233 119.0(3)
C229 C228 C234 122.1(3)
C233 C228 C234 118.7(3)
C230 C229 C228 122.3(3)
C230 C229 H229 118.8
C228 C229 H229 118.8
C229 C230 C231 119.1(3)
C229 C230 C225 122.5(3)
C231 C230 C225 118.1(3)
C232 C231 C230 118.6(3)
C232 C231 C258 120.5(3)
C230 C231 C258 120.9(3)
C231 C232 C233 122.3(3)
C231 C232 H232 118.9
C233 C232 H232 118.9
C232 C233 C228 118.6(3)
C232 C233 C266 120.3(3)
C228 C233 C266 121.1(3)
C228 C234 C201 104.3(3)
C228 C234 C235 115.9(3)
C201 C234 C235 114.3(3)
C228 C234 H234 107.3
C201 C234 H234 107.3
C235 C234 H234 107.3
C236 C235 C234 113.4(3)
C236 C235 H23A 108.9
C234 C235 H23A 108.9
C236 C235 H23B 108.9
C234 C235 H23B 108.9
H23A C235 H23B 107.7
C235 C236 H23C 109.5
C235 C236 H23D 109.5
H23C C236 H23D 109.5
C235 C236 H23E 109.5
H23C C236 H23E 109.5
H23D C236 H23E 109.5
C242 C237 C238 119.1(3)
C242 C237 C204 121.6(3)
C238 C237 C204 119.1(3)
C239 C238 C237 121.7(3)
C239 C238 H238 119.1
C237 C238 H238 119.1
O11 C239 C238 126.3(3)
O11 C239 C240 114.5(3)
C238 C239 C240 119.3(3)
O12 C240 C241 125.5(3)
O12 C240 C239 114.8(3)
C241 C240 C239 119.6(3)
C240 C241 C242 121.2(3)
C240 C241 H241 119.4
C242 C241 H241 119.4
C237 C242 C241 119.1(3)
C237 C242 C213 123.0(3)
C241 C242 C213 117.8(3)
O11 C243 H24D 109.5
O11 C243 H24E 109.5
H24D C243 H24E 109.5
O11 C243 H24F 109.5
H24D C243 H24F 109.5
H24E C243 H24F 109.5
O12 C244 H24A 109.5
O12 C244 H24B 109.5
H24A C244 H24B 109.5
O12 C244 H24C 109.5
H24A C244 H24C 109.5
H24B C244 H24C 109.5
C250 C245 C246 119.2(3)
C250 C245 C215 122.6(3)
C246 C245 C215 118.1(3)
C247 C246 C245 121.2(3)
C247 C246 H246 119.4
C245 C246 H246 119.4
O13 C247 C246 125.2(3)
O13 C247 C248 114.8(3)
C246 C247 C248 120.0(3)
O14 C248 C249 124.8(3)
O14 C248 C247 115.9(3)
C249 C248 C247 119.2(3)
C248 C249 C250 121.5(3)
C248 C249 H249 119.3
C250 C249 H249 119.3
C245 C250 C249 118.9(3)
C245 C250 C222 123.1(3)
C249 C250 C222 117.8(3)
O13 C251 H25G 109.5
O13 C251 H25H 109.5
H25G C251 H25H 109.5
O13 C251 H25I 109.5
H25G C251 H25I 109.5
H25H C251 H25I 109.5
O14 C252 H25D 109.5
O14 C252 H25E 109.5
H25D C252 H25E 109.5
O14 C252 H25F 109.5
H25D C252 H25F 109.5
H25E C252 H25F 109.5
C254 C253 C258 119.4(3)
C254 C253 C224 118.5(3)
C258 C253 C224 122.1(3)
C255 C254 C253 121.5(3)
C255 C254 H254 119.3
C253 C254 H254 119.3
O15 C255 C254 125.4(3)
O15 C255 C256 115.2(3)
C254 C255 C256 119.4(3)
O16 C256 C257 125.2(3)
O16 C256 C255 115.3(3)
C257 C256 C255 119.5(3)
C256 C257 C258 121.4(3)
C256 C257 H257 119.3
C258 C257 H257 119.3
C257 C258 C253 118.8(3)
C257 C258 C231 118.7(3)
C253 C258 C231 122.5(3)
O15 C259 H25A 109.5
O15 C259 H25B 109.5
H25A C259 H25B 109.5
O15 C259 H25C 109.5
H25A C259 H25C 109.5
H25B C259 H25C 109.5
O16 C260 H26A 109.5
O16 C260 H26B 109.5
H26A C260 H26B 109.5
O16 C260 H26C 109.5
H26A C260 H26C 109.5
H26B C260 H26C 109.5
C266 C261 C262 119.2(3)
C266 C261 C202 122.7(3)
C262 C261 C202 118.1(3)
C263 C262 C261 121.4(3)
C263 C262 H262 119.3
C261 C262 H262 119.3
C262 C263 O18 125.4(3)
C262 C263 C264 119.9(3)
O18 C263 C264 114.7(3)
O17 C264 C265 125.7(3)
O17 C264 C263 115.2(3)
C265 C264 C263 119.1(3)
C264 C265 C266 121.7(3)
C264 C265 H265 119.2
C266 C265 H265 119.2
C261 C266 C265 118.7(3)
C261 C266 C233 123.0(3)
C265 C266 C233 118.3(3)
O18 C267 H26G 109.5
O18 C267 H26H 109.5
H26G C267 H26H 109.5
O18 C267 H26I 109.5
H26G C267 H26I 109.5
H26H C267 H26I 109.5
O17 C268 H26D 109.5
O17 C268 H26E 109.5
H26D C268 H26E 109.5
O17 C268 H26F 109.5
H26D C268 H26F 109.5
H26E C268 H26F 109.5
S101 C301 H10 109.5
S101 C301 H11 109.5
H10 C301 H11 109.5
S101 C301 H12 109.5
H10 C301 H12 109.5
H11 C301 H12 109.5
S101 C302 H30D 109.5
S101 C302 H30E 109.5
H30D C302 H30E 109.5
S101 C302 H30F 109.5
H30D C302 H30F 109.5
H30E C302 H30F 109.5
S102 C304 H30J 109.5
S102 C304 H30K 109.5
H30J C304 H30K 109.5
S102 C304 H30L 109.5
H30J C304 H30L 109.5
H30K C304 H30L 109.5
S103 C305 H30M 109.5
S103 C305 H30N 109.5
H30M C305 H30N 109.5
S103 C305 H30O 109.5
H30M C305 H30O 109.5
H30N C305 H30O 109.5
S103 C306 H30P 109.5
S103 C306 H30Q 109.5
H30P C306 H30Q 109.5
S103 C306 H30R 109.5
H30P C306 H30R 109.5
H30Q C306 H30R 109.5
S104 C307 H30S 109.5
S104 C307 H30T 109.5
H30S C307 H30T 109.5
S104 C307 H30U 109.5
H30S C307 H30U 109.5
H30T C307 H30U 109.5
S104 C308 H30V 109.5
S104 C308 H30W 109.5
H30V C308 H30W 109.5
S104 C308 H30$ 109.5
H30V C308 H30$ 109.5
H30W C308 H30$ 109.5
S105 C309 H1 109.5
S105 C309 H30X 109.5
H1 C309 H30X 109.5
S105 C309 H2 109.5
H1 C309 H2 109.5
H30X C309 H2 109.5
S105 C310 H31A 109.5
S105 C310 H31B 109.5
H31A C310 H31B 109.5
S105 C310 H31C 109.5
H31A C310 H31C 109.5
H31B C310 H31C 109.5
S106 C311 H31D 109.5
S106 C311 H31E 109.5
H31D C311 H31E 109.5
S106 C311 H31F 109.5
H31D C311 H31F 109.5
H31E C311 H31F 109.5
S106 C312 H31G 109.5
S106 C312 H31H 109.5
H31G C312 H31H 109.5
S106 C312 H31I 109.5
H31G C312 H31I 109.5
H31H C312 H31I 109.5
S107 C313 H31J 109.5
S107 C313 H31K 109.5
H31J C313 H31K 109.5
S107 C313 H31L 109.5
H31J C313 H31L 109.5
H31K C313 H31L 109.5
S107 C314 H31M 109.5
S107 C314 H31N 109.5
H31M C314 H31N 109.5
S107 C314 H31O 109.5
H31M C314 H31O 109.5
H31N C314 H31O 109.5
S108 C315 H31P 109.5
S108 C315 H31Q 109.5
H31P C315 H31Q 109.5
S108 C315 H31R 109.5
H31P C315 H31R 109.5
H31Q C315 H31R 109.5
S108 C316 H31S 109.5
S108 C316 H31T 109.5
H31S C316 H31T 109.5
S108 C316 H31U 109.5
H31S C316 H31U 109.5
H31T C316 H31U 109.5
S109 C317 H31V 109.5
S109 C317 H31W 109.5
H31V C317 H31W 109.5
S109 C317 H31$ 109.5
H31V C317 H31$ 109.5
H31W C317 H31$ 109.5
S109 C318 H3 109.5
S109 C318 H31Y 109.5
H3 C318 H31Y 109.5
S109 C318 H4 109.5
H3 C318 H4 109.5
H31Y C318 H4 109.5
S110 C319 H5 109.5
S110 C319 H6 109.5
H5 C319 H6 109.5
S110 C319 H7 109.5
H5 C319 H7 109.5
H6 C319 H7 109.5
S110 C320 H32A 109.5
S110 C320 H32B 109.5
H32A C320 H32B 109.5
S110 C320 H32C 109.5
H32A C320 H32C 109.5
H32B C320 H32C 109.5
S111 C321 H32G 109.5
S111 C321 H32H 109.5
H32G C321 H32H 109.5
S111 C321 H32I 109.5
H32G C321 H32I 109.5
H32H C321 H32I 109.5
S111 C322 H32D 109.5
S111 C322 H32E 109.5
H32D C322 H32E 109.5
S111 C322 H32F 109.5
H32D C322 H32F 109.5
H32E C322 H32F 109.5
S112 C323 H32J 109.5
S112 C323 H32K 109.5
H32J C323 H32K 109.5
S112 C323 H32L 109.5
H32J C323 H32L 109.5
H32K C323 H32L 109.5
S112 C324 H32M 109.5
S112 C324 H32N 109.5
H32M C324 H32N 109.5
S112 C324 H32O 109.5
H32M C324 H32O 109.5
H32N C324 H32O 109.5
S113 C325 H32P 109.5
S113 C325 H32Q 109.5
H32P C325 H32Q 109.5
S113 C325 H32R 109.5
H32P C325 H32R 109.5
H32Q C325 H32R 109.5
S113 C326 H32S 109.5
S113 C326 H32T 109.5
H32S C326 H32T 109.5
S113 C326 H32U 109.5
H32S C326 H32U 109.5
H32T C326 H32U 109.5
S114 C327 H32V 109.5
S114 C327 H32W 109.5
H32V C327 H32W 109.5
S114 C327 H32$ 109.5
H32V C327 H32$ 109.5
H32W C327 H32$ 109.5
S114 C328 H8 109.5
S114 C328 H32Y 109.5
H8 C328 H32Y 109.5
S114 C328 H9 109.5
H8 C328 H9 109.5
H32Y C328 H9 109.5
S202 C403 H40G 109.5
S202 C403 H40H 109.5
H40G C403 H40H 109.5
S202 C403 H40I 109.5
H40G C403 H40I 109.5
H40H C403 H40I 109.5
S202 C404 H40J 109.5
S202 C404 H40K 109.5
H40J C404 H40K 109.5
S202 C404 H40L 109.5
H40J C404 H40L 109.5
H40K C404 H40L 109.5
S203 C405 H40M 109.5
S203 C405 H40N 109.5
H40M C405 H40N 109.5
S203 C405 H40O 109.5
H40M C405 H40O 109.5
H40N C405 H40O 109.5
S203 C406 H40P 109.5
S203 C406 H40Q 109.5
H40P C406 H40Q 109.5
S203 C406 H40R 109.5
H40P C406 H40R 109.5
H40Q C406 H40R 109.5
S205 C409 H40S 109.5
S205 C409 H40T 109.5
H40S C409 H40T 109.5
S205 C409 H40U 109.5
H40S C409 H40U 109.5
H40T C409 H40U 109.5
S205 C410 H41A 109.5
S205 C410 H41B 109.5
H41A C410 H41B 109.5
S205 C410 H41C 109.5
H41A C410 H41C 109.5
H41B C410 H41C 109.5
S207 C413 H41D 109.5
S207 C413 H41E 109.5
H41D C413 H41E 109.5
S207 C413 H41F 109.5
H41D C413 H41F 109.5
H41E C413 H41F 109.5
S207 C414 H41G 109.5
S207 C414 H41H 109.5
H41G C414 H41H 109.5
S207 C414 H41I 109.5
H41G C414 H41I 109.5
H41H C414 H41I 109.5
S208 C415 H41J 109.5
S208 C415 H41K 109.5
H41J C415 H41K 109.5
S208 C415 H41L 109.5
H41J C415 H41L 109.5
H41K C415 H41L 109.5
S208 C416 H41M 109.5
S208 C416 H41N 109.5
H41M C416 H41N 109.5
S208 C416 H41O 109.5
H41M C416 H41O 109.5
H41N C416 H41O 109.5
S209 C417 H41P 109.5
S209 C417 H41Q 109.5
H41P C417 H41Q 109.5
S209 C417 H41R 109.5
H41P C417 H41R 109.5
H41Q C417 H41R 109.5
S209 C418 H41S 109.5
S209 C418 H41T 109.5
H41S C418 H41T 109.5
S209 C418 H41U 109.5
H41S C418 H41U 109.5
H41T C418 H41U 109.5
S210 C419 H41V 109.5
S210 C419 H41W 109.5
H41V C419 H41W 109.5
S210 C419 H41$ 109.5
H41V C419 H41$ 109.5
H41W C419 H41$ 109.5
S210 C420 H13 109.5
S210 C420 H14 109.5
H13 C420 H14 109.5
S210 C420 H15 109.5
H13 C420 H15 109.5
H14 C420 H15 109.5
S212 C423 H42D 109.5
S212 C423 H42E 109.5
H42D C423 H42E 109.5
S212 C423 H42F 109.5
H42D C423 H42F 109.5
H42E C423 H42F 109.5
S212 C424 H42G 109.5
S212 C424 H42H 109.5
H42G C424 H42H 109.5
S212 C424 H42I 109.5
H42G C424 H42I 109.5
H42H C424 H42I 109.5
O214 S214 C428 114.6(4)
O214 S214 C427 108.6(3)
C428 S214 C427 101.3(2)
S214 C428 H42A 109.5
S214 C428 H42B 109.5
H42A C428 H42B 109.5
S214 C428 H42C 109.5
H42A C428 H42C 109.5
H42B C428 H42C 109.5
S214 C427 H42J 109.5
S214 C427 H42K 109.5
H42J C427 H42K 109.5
S214 C427 H42L 109.5
H42J C427 H42L 109.5
H42K C427 H42L 109.5
O8 C168 H16G 109.5
O8 C168 H16H 109.5
H16G C168 H16H 109.5
O8 C168 H16I 109.5
H16G C168 H16I 109.5
H16H C168 H16I 109.5
O8 C468 H46A 109.5
O8 C468 H46B 109.5
H46A C468 H46B 109.5
O8 C468 H46C 109.5
H46A C468 H46C 109.5
H46B C468 H46C 109.5

loop_
_geom_bond_atom_site_label_1
_geom_bond_atom_site_label_2
_geom_bond_distance
S101 O101 1.583(8)
S101 C302 1.637(13)
S101 C301 1.731(13)
S102 O102 1.514(3)
S102 C304 1.772(3)
S102 C303 1.784(3)
S103 O103 1.515(3)
S103 C305 1.770(5)
S103 C306 1.792(4)
S104 O104 1.487(3)
S104 C308 1.783(5)
S104 C307 1.787(5)
S105 O105 1.504(3)
S105 C310 1.735(4)
S105 C309 1.765(3)
S106 O106 1.431(7)
S106 C311 1.753(9)
S106 C312 1.775(8)
S107 O107 1.512(4)
S107 C314 1.761(5)
S107 C313 1.807(6)
S108 O108 1.509(3)
S108 C315 1.726(7)
S108 C316 1.795(5)
S109 O109 1.512(3)
S109 C317 1.755(5)
S109 C318 1.803(4)
S110 O110 1.476(4)
S110 C320 1.762(4)
S110 C319 1.772(4)
S111 O111 1.511(3)
S111 C321 1.785(4)
S111 C322 1.791(3)
S112 O112 1.499(5)
S112 C324 1.782(5)
S112 C323 1.790(5)
S113 O113 1.491(4)
S113 C325 1.772(6)
S113 C326 1.775(5)
S114 O114 1.500(3)
S114 C327 1.754(3)
S114 C328 1.779(3)
S202 O202 1.484(5)
S202 C404 1.773(5)
S202 C403 1.796(5)
S203 O203 1.588(9)
S203 C405 1.687(11)
S203 C406 1.702(10)
S205 O205 1.520(3)
S205 C410 1.727(4)
S205 C409 1.749(4)
S207 O207 1.494(5)
S207 C413 1.752(5)
S207 C414 1.786(5)
S208 O208 1.518(4)
S208 C415 1.568(7)
S208 C416 1.794(6)
S209 O209 1.632(5)
S209 C417 1.681(6)
S209 C418 1.705(5)
S210 O210 1.512(4)
S210 C419 1.784(5)
S210 C420 1.785(5)
S212 O212 1.498(5)
S212 C424 1.763(5)
S212 C423 1.785(5)
O1 C139 1.364(5)
O1 C143 1.411(6)
O2 C140 1.367(5)
O2 C144 1.406(7)
O3 C147 1.358(4)
O3 C151 1.433(5)
O4 C148 1.358(5)
O4 C152 1.424(5)
O5 C155 1.358(4)
O5 C159 1.432(4)
O6 C156 1.354(4)
O6 C160 1.438(4)
O7 C163 1.364(5)
O7 C167 1.437(5)
O8 C468 1.359(15)
O8 C164 1.378(4)
O8 C168 1.507(16)
O11 C239 1.366(4)
O11 C243 1.420(5)
O12 C240 1.364(4)
O12 C244 1.424(5)
O13 C247 1.374(4)
O13 C251 1.423(5)
O14 C248 1.357(4)
O14 C252 1.428(5)
O15 C255 1.359(4)
O15 C259 1.436(4)
O16 C256 1.363(4)
O16 C260 1.433(4)
O17 C264 1.358(4)
O17 C268 1.429(4)
O18 C263 1.371(4)
O18 C267 1.428(4)
C303 H30A 0.9800
C303 H30B 0.9800
C303 H30C 0.9800
C101 C102 1.396(5)
C101 C106 1.405(5)
C101 C107 1.523(5)
C102 C103 1.393(5)
C102 H102 0.9500
C103 C104 1.404(5)
C103 C134 1.522(5)
C104 C105 1.401(5)
C104 C166 1.483(5)
C105 C106 1.390(5)
C105 H105 0.9500
C106 C137 1.490(5)
C107 C112 1.518(5)
C107 C108 1.532(5)
C107 H107 1.0000
C108 C109 1.523(6)
C108 H10A 0.9900
C108 H10B 0.9900
C109 H10C 0.9800
C109 H10D 0.9800
C109 H10E 0.9800
C110 C111 1.401(5)
C110 C115 1.409(5)
C110 C116 1.517(5)
C111 C112 1.393(5)
C111 H111 0.9500
C112 C113 1.406(5)
C113 C114 1.393(5)
C113 C142 1.491(5)
C114 C115 1.402(5)
C114 H114 0.9500
C115 C145 1.481(5)
C116 C121 1.517(5)
C116 C117 1.530(5)
C116 H116 1.0000
C117 C118 1.488(6)
C117 H11A 0.9900
C117 H11B 0.9900
C118 H11C 0.9800
C118 H11D 0.9800
C118 H11E 0.9800
C119 C120 1.384(5)
C119 C124 1.413(5)
C119 C125 1.518(4)
C120 C121 1.395(5)
C120 H120 0.9500
C121 C122 1.412(5)
C122 C123 1.399(5)
C122 C150 1.488(4)
C123 C124 1.398(4)
C123 H123 0.9500
C124 C153 1.486(4)
C125 C130 1.520(4)
C125 C126 1.529(4)
C125 H125 1.0000
C126 C127 1.525(5)
C126 H12A 0.9900
C126 H12B 0.9900
C127 H12C 0.9800
C127 H12D 0.9800
C127 H12E 0.9800
C128 C129 1.396(5)
C128 C133 1.410(5)
C128 C134 1.521(5)
C129 C130 1.398(5)
C129 H129 0.9500
C130 C131 1.402(5)
C131 C132 1.400(5)
C131 C158 1.487(5)
C132 C133 1.398(5)
C132 H132 0.9500
C133 C161 1.489(4)
C134 C135 1.524(5)
C134 H134 1.0000
C135 C136 1.532(5)
C135 H13A 0.9900
C135 H13B 0.9900
C136 H13C 0.9800
C136 H13D 0.9800
C136 H13E 0.9800
C137 C142 1.399(5)
C137 C138 1.415(5)
C138 C139 1.374(6)
C138 H138 0.9500
C139 C140 1.415(6)
C140 C141 1.379(6)
C141 C142 1.413(5)
C141 H141 0.9500
C143 H14A 0.9800
C143 H14B 0.9800
C143 H14C 0.9800
C144 H14D 0.9800
C144 H14E 0.9800
C144 H14F 0.9800
C145 C146 1.405(5)
C145 C150 1.406(5)
C146 C147 1.375(5)
C146 H146 0.9500
C147 C148 1.417(5)
C148 C149 1.378(5)
C149 C150 1.407(5)
C149 H149 0.9500
C151 H15D 0.9800
C151 H15E 0.9800
C151 H15F 0.9800
C152 H15G 0.9800
C152 H15H 0.9800
C152 H15I 0.9800
C153 C154 1.404(5)
C153 C158 1.405(5)
C154 C155 1.379(5)
C154 H154 0.9500
C155 C156 1.412(5)
C156 C157 1.382(5)
C157 C158 1.410(5)
C157 H157 0.9500
C159 H15A 0.9800
C159 H15B 0.9800
C159 H15C 0.9800
C160 H16D 0.9800
C160 H16E 0.9800
C160 H16F 0.9800
C161 C162 1.403(5)
C161 C166 1.405(5)
C162 C163 1.390(5)
C162 H162 0.9500
C163 C164 1.398(6)
C164 C165 1.378(6)
C165 C166 1.411(5)
C165 H165 0.9500
C167 H16A 0.9800
C167 H16B 0.9800
C167 H16C 0.9800
C201 C206 1.390(5)
C201 C202 1.413(5)
C201 C234 1.522(4)
C202 C203 1.397(5)
C202 C261 1.488(5)
C203 C204 1.402(5)
C203 H203 0.9500
C204 C205 1.407(5)
C204 C237 1.492(5)
C205 C206 1.395(5)
C205 C207 1.522(5)
C206 H206 0.9500
C207 C212 1.526(5)
C207 C208 1.532(5)
C207 H207 1.0000
C208 C209 1.521(5)
C208 H20A 0.9900
C208 H20B 0.9900
C209 H20C 0.9800
C209 H20D 0.9800
C209 H20E 0.9800
C210 C211 1.388(5)
C210 C215 1.406(5)
C210 C216 1.522(5)
C211 C212 1.395(5)
C211 H211 0.9500
C212 C213 1.411(5)
C213 C214 1.396(5)
C213 C242 1.492(5)
C214 C215 1.394(5)
C214 H214 0.9500
C215 C245 1.492(5)
C216 C221 1.514(4)
C216 C217 1.531(4)
C216 H216 1.0000
C217 C218 1.528(5)
C217 H21A 0.9900
C217 H21B 0.9900
C218 H21C 0.9800
C218 H21D 0.9800
C218 H21E 0.9800
C219 C220 1.394(5)
C219 C224 1.405(4)
C219 C225 1.518(4)
C220 C221 1.398(5)
C220 H220 0.9500
C221 C222 1.409(5)
C222 C223 1.401(5)
C222 C250 1.486(4)
C223 C224 1.393(4)
C223 H223 0.9500
C224 C253 1.488(4)
C225 C230 1.521(4)
C225 C226 1.525(4)
C225 H225 1.0000
C226 C227 1.527(5)
C226 H22A 0.9900
C226 H22B 0.9900
C227 H22C 0.9800
C227 H22D 0.9800
C227 H22E 0.9800
C228 C229 1.397(5)
C228 C233 1.412(5)
C228 C234 1.517(4)
C229 C230 1.390(5)
C229 H229 0.9500
C230 C231 1.414(5)
C231 C232 1.399(4)
C231 C258 1.483(4)
C232 C233 1.403(5)
C232 H232 0.9500
C233 C266 1.490(4)
C234 C235 1.529(5)
C234 H234 1.0000
C235 C236 1.529(5)
C235 H23A 0.9900
C235 H23B 0.9900
C236 H23C 0.9800
C236 H23D 0.9800
C236 H23E 0.9800
C237 C242 1.400(5)
C237 C238 1.402(5)
C238 C239 1.382(5)
C238 H238 0.9500
C239 C240 1.411(5)
C240 C241 1.379(5)
C241 C242 1.416(5)
C241 H241 0.9500
C243 H24D 0.9800
C243 H24E 0.9800
C243 H24F 0.9800
C244 H24A 0.9800
C244 H24B 0.9800
C244 H24C 0.9800
C245 C250 1.403(5)
C245 C246 1.413(5)
C246 C247 1.376(5)
C246 H246 0.9500
C247 C248 1.407(5)
C248 C249 1.388(5)
C249 C250 1.407(5)
C249 H249 0.9500
C251 H25G 0.9800
C251 H25H 0.9800
C251 H25I 0.9800
C252 H25D 0.9800
C252 H25E 0.9800
C252 H25F 0.9800
C253 C254 1.400(5)
C253 C258 1.410(4)
C254 C255 1.378(5)
C254 H254 0.9500
C255 C256 1.415(5)
C256 C257 1.383(5)
C257 C258 1.405(5)
C257 H257 0.9500
C259 H25A 0.9800
C259 H25B 0.9800
C259 H25C 0.9800
C260 H26A 0.9800
C260 H26B 0.9800
C260 H26C 0.9800
C261 C266 1.406(5)
C261 C262 1.409(5)
C262 C263 1.371(5)
C262 H262 0.9500
C263 C264 1.413(5)
C264 C265 1.383(5)
C265 C266 1.408(5)
C265 H265 0.9500
C267 H26G 0.9800
C267 H26H 0.9800
C267 H26I 0.9800
C268 H26D 0.9800
C268 H26E 0.9800
C268 H26F 0.9800
C301 H10 0.9800
C301 H11 0.9800
C301 H12 0.9800
C302 H30D 0.9800
C302 H30E 0.9800
C302 H30F 0.9800
C304 H30J 0.9800
C304 H30K 0.9800
C304 H30L 0.9800
C305 H30M 0.9800
C305 H30N 0.9800
C305 H30O 0.9800
C306 H30P 0.9800
C306 H30Q 0.9800
C306 H30R 0.9800
C307 H30S 0.9800
C307 H30T 0.9800
C307 H30U 0.9800
C308 H30V 0.9800
C308 H30W 0.9800
C308 H30$ 0.9800
C309 H1 0.9800
C309 H30X 0.9800
C309 H2 0.9800
C310 H31A 0.9800
C310 H31B 0.9800
C310 H31C 0.9800
C311 H31D 0.9800
C311 H31E 0.9800
C311 H31F 0.9800
C312 H31G 0.9800
C312 H31H 0.9800
C312 H31I 0.9800
C313 H31J 0.9800
C313 H31K 0.9800
C313 H31L 0.9800
C314 H31M 0.9800
C314 H31N 0.9800
C314 H31O 0.9800
C315 H31P 0.9800
C315 H31Q 0.9800
C315 H31R 0.9800
C316 H31S 0.9800
C316 H31T 0.9800
C316 H31U 0.9800
C317 H31V 0.9800
C317 H31W 0.9800
C317 H31$ 0.9800
C318 H3 0.9800
C318 H31Y 0.9800
C318 H4 0.9800
C319 H5 0.9800
C319 H6 0.9800
C319 H7 0.9800
C320 H32A 0.9800
C320 H32B 0.9800
C320 H32C 0.9800
C321 H32G 0.9800
C321 H32H 0.9800
C321 H32I 0.9800
C322 H32D 0.9800
C322 H32E 0.9800
C322 H32F 0.9800
C323 H32J 0.9800
C323 H32K 0.9800
C323 H32L 0.9800
C324 H32M 0.9800
C324 H32N 0.9800
C324 H32O 0.9800
C325 H32P 0.9800
C325 H32Q 0.9800
C325 H32R 0.9800
C326 H32S 0.9800
C326 H32T 0.9800
C326 H32U 0.9800
C327 H32V 0.9800
C327 H32W 0.9800
C327 H32$ 0.9800
C328 H8 0.9800
C328 H32Y 0.9800
C328 H9 0.9800
C403 H40G 0.9800
C403 H40H 0.9800
C403 H40I 0.9800
C404 H40J 0.9800
C404 H40K 0.9800
C404 H40L 0.9800
C405 H40M 0.9800
C405 H40N 0.9800
C405 H40O 0.9800
C406 H40P 0.9800
C406 H40Q 0.9800
C406 H40R 0.9800
C409 H40S 0.9800
C409 H40T 0.9800
C409 H40U 0.9800
C410 H41A 0.9800
C410 H41B 0.9800
C410 H41C 0.9800
C413 H41D 0.9800
C413 H41E 0.9800
C413 H41F 0.9800
C414 H41G 0.9800
C414 H41H 0.9800
C414 H41I 0.9800
C415 H41J 0.9800
C415 H41K 0.9800
C415 H41L 0.9800
C416 H41M 0.9800
C416 H41N 0.9800
C416 H41O 0.9800
C417 H41P 0.9800
C417 H41Q 0.9800
C417 H41R 0.9800
C418 H41S 0.9800
C418 H41T 0.9800
C418 H41U 0.9800
C419 H41V 0.9800
C419 H41W 0.9800
C419 H41$ 0.9800
C420 H13 0.9800
C420 H14 0.9800
C420 H15 0.9800
C423 H42D 0.9800
C423 H42E 0.9800
C423 H42F 0.9800
C424 H42G 0.9800
C424 H42H 0.9800
C424 H42I 0.9800
S214 O214 1.473(4)
S214 C428 1.699(4)
S214 C427 1.791(4)
C428 H42A 0.9800
C428 H42B 0.9800
C428 H42C 0.9800
C427 H42J 0.9800
C427 H42K 0.9800
C427 H42L 0.9800
C168 H16G 0.9800
C168 H16H 0.9800
C168 H16I 0.9800
C468 H46A 0.9800
C468 H46B 0.9800
C468 H46C 0.9800

loop_
_geom_torsion_atom_site_label_1
_geom_torsion_atom_site_label_2
_geom_torsion_atom_site_label_3
_geom_torsion_atom_site_label_4
_geom_torsion
C106 C101 C102 C103 -1.5(5)
C107 C101 C102 C103 171.8(3)
C101 C102 C103 C104 2.2(5)
C101 C102 C103 C134 -172.4(3)
C102 C103 C104 C105 0.1(5)
C134 C103 C104 C105 175.0(3)
C102 C103 C104 C166 -176.6(3)
C134 C103 C104 C166 -1.7(5)
C103 C104 C105 C106 -3.2(5)
C166 C104 C105 C106 173.6(3)
C104 C105 C106 C101 3.9(5)
C104 C105 C106 C137 -173.2(3)
C102 C101 C106 C105 -1.5(5)
C107 C101 C106 C105 -175.1(3)
C102 C101 C106 C137 175.5(3)
C107 C101 C106 C137 1.9(5)
C102 C101 C107 C112 -100.9(4)
C106 C101 C107 C112 72.5(4)
C102 C101 C107 C108 26.3(5)
C106 C101 C107 C108 -160.3(3)
C112 C107 C108 C109 -169.0(4)
C101 C107 C108 C109 69.4(5)
C115 C110 C111 C112 -1.4(5)
C116 C110 C111 C112 172.6(3)
C110 C111 C112 C113 1.5(5)
C110 C111 C112 C107 -171.9(3)
C101 C107 C112 C111 99.9(4)
C108 C107 C112 C111 -28.3(5)
C101 C107 C112 C113 -73.6(4)
C108 C107 C112 C113 158.2(3)
C111 C112 C113 C114 0.9(5)
C107 C112 C113 C114 174.6(3)
C111 C112 C113 C142 -174.4(3)
C107 C112 C113 C142 -0.7(5)
C112 C113 C114 C115 -3.5(5)
C142 C113 C114 C115 171.9(3)
C113 C114 C115 C110 3.6(5)
C113 C114 C115 C145 -174.1(3)
C111 C110 C115 C114 -1.1(5)
C116 C110 C115 C114 -175.5(3)
C111 C110 C115 C145 176.6(3)
C116 C110 C115 C145 2.3(5)
C111 C110 C116 C121 -101.3(4)
C115 C110 C116 C121 72.7(4)
C111 C110 C116 C117 26.7(5)
C115 C110 C116 C117 -159.3(3)
C110 C116 C117 C118 69.0(4)
C121 C116 C117 C118 -168.8(4)
C124 C119 C120 C121 -1.7(5)
C125 C119 C120 C121 173.2(3)
C119 C120 C121 C122 1.7(5)
C119 C120 C121 C116 -173.2(3)
C110 C116 C121 C120 101.3(4)
C117 C116 C121 C120 -26.9(5)
C110 C116 C121 C122 -73.6(4)
C117 C116 C121 C122 158.2(3)
C120 C121 C122 C123 1.0(5)
C116 C121 C122 C123 176.1(3)
C120 C121 C122 C150 -175.9(3)
C116 C121 C122 C150 -0.8(5)
C121 C122 C123 C124 -3.9(5)
C150 C122 C123 C124 173.1(3)
C122 C123 C124 C119 3.9(5)
C122 C123 C124 C153 -174.4(3)
C120 C119 C124 C123 -1.1(5)
C125 C119 C124 C123 -176.2(3)
C120 C119 C124 C153 177.2(3)
C125 C119 C124 C153 2.1(5)
C120 C119 C125 C130 -101.5(4)
C124 C119 C125 C130 73.4(4)
C120 C119 C125 C126 26.1(5)
C124 C119 C125 C126 -158.9(3)
C119 C125 C126 C127 171.2(3)
C130 C125 C126 C127 -67.8(4)
C133 C128 C129 C130 -0.8(5)
C134 C128 C129 C130 173.5(3)
C128 C129 C130 C131 1.8(5)
C128 C129 C130 C125 -170.9(3)
C119 C125 C130 C129 99.2(4)
C126 C125 C130 C129 -27.3(5)
C119 C125 C130 C131 -73.6(4)
C126 C125 C130 C131 159.9(3)
C129 C130 C131 C132 0.0(5)
C125 C130 C131 C132 173.0(3)
C129 C130 C131 C158 -175.2(3)
C125 C130 C131 C158 -2.2(5)
C130 C131 C132 C133 -2.8(5)
C158 C131 C132 C133 172.4(3)
C131 C132 C133 C128 3.9(5)
C131 C132 C133 C161 -172.9(3)
C129 C128 C133 C132 -2.0(5)
C134 C128 C133 C132 -176.5(3)
C129 C128 C133 C161 174.7(3)
C134 C128 C133 C161 0.1(5)
C129 C128 C134 C103 -101.2(4)
C133 C128 C134 C103 73.2(4)
C129 C128 C134 C135 25.4(5)
C133 C128 C134 C135 -160.3(3)
C102 C103 C134 C128 102.2(4)
C104 C103 C134 C128 -72.6(4)
C102 C103 C134 C135 -25.3(5)
C104 C103 C134 C135 160.0(3)
C128 C134 C135 C136 63.9(4)
C103 C134 C135 C136 -174.7(3)
C105 C106 C137 C142 131.0(4)
C101 C106 C137 C142 -46.0(5)
C105 C106 C137 C138 -43.8(5)
C101 C106 C137 C138 139.2(4)
C142 C137 C138 C139 -0.1(6)
C106 C137 C138 C139 175.0(4)
C143 O1 C139 C138 -0.4(7)
C143 O1 C139 C140 179.3(5)
C137 C138 C139 O1 179.2(4)
C137 C138 C139 C140 -0.5(7)
C144 O2 C140 C141 2.4(9)
C144 O2 C140 C139 -178.4(5)
O1 C139 C140 O2 1.9(7)
C138 C139 C140 O2 -178.4(5)
O1 C139 C140 C141 -178.9(5)
C138 C139 C140 C141 0.9(7)
O2 C140 C141 C142 178.6(5)
C139 C140 C141 C142 -0.6(7)
C138 C137 C142 C141 0.4(6)
C106 C137 C142 C141 -174.4(4)
C138 C137 C142 C113 174.2(4)
C106 C137 C142 C113 -0.6(6)
C140 C141 C142 C137 -0.1(7)
C140 C141 C142 C113 -174.0(4)
C114 C113 C142 C137 -129.1(4)
C112 C113 C142 C137 46.2(5)
C114 C113 C142 C141 44.7(5)
C112 C113 C142 C141 -140.1(4)
C114 C115 C145 C146 -47.1(5)
C110 C115 C145 C146 135.1(4)
C114 C115 C145 C150 129.5(4)
C110 C115 C145 C150 -48.2(5)
C150 C145 C146 C147 0.6(5)
C115 C145 C146 C147 177.4(3)
C151 O3 C147 C146 -2.8(6)
C151 O3 C147 C148 178.4(4)
C145 C146 C147 O3 178.5(4)
C145 C146 C147 C148 -2.7(6)
C152 O4 C148 C149 4.8(6)
C152 O4 C148 C147 -174.1(4)
O3 C147 C148 O4 0.3(5)
C146 C147 C148 O4 -178.5(4)
O3 C147 C148 C149 -178.7(4)
C146 C147 C148 C149 2.5(6)
O4 C148 C149 C150 -179.0(4)
C147 C148 C149 C150 -0.1(6)
C146 C145 C150 C149 1.8(5)
C115 C145 C150 C149 -174.8(3)
C146 C145 C150 C122 178.7(3)
C115 C145 C150 C122 2.1(5)
C148 C149 C150 C145 -2.0(5)
C148 C149 C150 C122 -179.0(3)
C123 C122 C150 C145 -132.4(4)
C121 C122 C150 C145 44.5(5)
C123 C122 C150 C149 44.5(5)
C121 C122 C150 C149 -138.6(3)
C123 C124 C153 C154 -44.8(4)
C119 C124 C153 C154 136.9(3)
C123 C124 C153 C158 132.1(3)
C119 C124 C153 C158 -46.2(5)
C158 C153 C154 C155 1.4(5)
C124 C153 C154 C155 178.4(3)
C159 O5 C155 C154 -9.5(5)
C159 O5 C155 C156 169.3(3)
C153 C154 C155 O5 178.7(3)
C153 C154 C155 C156 0.0(5)
C160 O6 C156 C157 10.2(5)
C160 O6 C156 C155 -170.0(3)
O5 C155 C156 O6 -0.7(4)
C154 C155 C156 O6 178.2(3)
O5 C155 C156 C157 179.2(3)
C154 C155 C156 C157 -1.9(5)
O6 C156 C157 C158 -177.7(3)
C155 C156 C157 C158 2.5(5)
C154 C153 C158 C157 -0.9(5)
C124 C153 C158 C157 -177.7(3)
C154 C153 C158 C131 175.4(3)
C124 C153 C158 C131 -1.5(5)
C156 C157 C158 C153 -1.1(5)
C156 C157 C158 C131 -177.5(3)
C132 C131 C158 C153 -126.8(3)
C130 C131 C158 C153 48.4(4)
C132 C131 C158 C157 49.5(4)
C130 C131 C158 C157 -135.4(3)
C132 C133 C161 C162 -41.9(4)
C128 C133 C161 C162 141.5(3)
C132 C133 C161 C166 133.8(3)
C128 C133 C161 C166 -42.8(5)
C166 C161 C162 C163 1.0(5)
C133 C161 C162 C163 176.9(3)
C167 O7 C163 C162 -7.4(5)
C167 O7 C163 C164 172.7(3)
C161 C162 C163 O7 -177.9(3)
C161 C162 C163 C164 2.0(5)
C468 O8 C164 C165 -12.1(9)
C168 O8 C164 C165 19.0(8)
C468 O8 C164 C163 167.5(7)
C168 O8 C164 C163 -161.5(7)
O7 C163 C164 O8 -2.8(5)
C162 C163 C164 O8 177.3(3)
O7 C163 C164 C165 176.8(3)
C162 C163 C164 C165 -3.1(6)
O8 C164 C165 C166 -179.1(4)
C163 C164 C165 C166 1.3(6)
C162 C161 C166 C165 -2.8(5)
C133 C161 C166 C165 -178.5(3)
C162 C161 C166 C104 172.7(3)
C133 C161 C166 C104 -3.0(5)
C164 C165 C166 C161 1.7(5)
C164 C165 C166 C104 -174.1(3)
C105 C104 C166 C161 -128.9(4)
C103 C104 C166 C161 47.7(5)
C105 C104 C166 C165 46.7(5)
C103 C104 C166 C165 -136.7(4)
C206 C201 C202 C203 2.2(5)
C234 C201 C202 C203 176.7(3)
C206 C201 C202 C261 -175.8(3)
C234 C201 C202 C261 -1.2(5)
C201 C202 C203 C204 -4.5(5)
C261 C202 C203 C204 173.4(3)
C202 C203 C204 C205 3.6(5)
C202 C203 C204 C237 -171.4(3)
C203 C204 C205 C206 -0.3(5)
C237 C204 C205 C206 174.5(3)
C203 C204 C205 C207 -173.2(3)
C237 C204 C205 C207 1.6(5)
C202 C201 C206 C205 1.0(5)
C234 C201 C206 C205 -173.3(3)
C204 C205 C206 C201 -1.9(5)
C207 C205 C206 C201 170.7(3)
C206 C205 C207 C212 -100.1(3)
C204 C205 C207 C212 72.6(4)
C206 C205 C207 C208 25.6(5)
C204 C205 C207 C208 -161.8(3)
C205 C207 C208 C209 67.3(4)
C212 C207 C208 C209 -172.5(3)
C215 C210 C211 C212 -1.7(5)
C216 C210 C211 C212 172.7(3)
C210 C211 C212 C213 1.4(5)
C210 C211 C212 C207 -173.2(3)
C205 C207 C212 C211 103.1(3)
C208 C207 C212 C211 -23.6(4)
C205 C207 C212 C213 -71.5(4)
C208 C207 C212 C213 161.8(3)
C211 C212 C213 C214 0.8(5)
C207 C212 C213 C214 175.5(3)
C211 C212 C213 C242 -176.6(3)
C207 C212 C213 C242 -1.9(5)
C212 C213 C214 C215 -2.8(5)
C242 C213 C214 C215 174.7(3)
C213 C214 C215 C210 2.6(5)
C213 C214 C215 C245 -173.7(3)
C211 C210 C215 C214 -0.3(5)
C216 C210 C215 C214 -174.9(3)
C211 C210 C215 C245 176.0(3)
C216 C210 C215 C245 1.3(5)
C211 C210 C216 C221 -101.1(3)
C215 C210 C216 C221 73.3(4)
C211 C210 C216 C217 26.5(4)
C215 C210 C216 C217 -159.1(3)
C221 C216 C217 C218 -171.4(3)
C210 C216 C217 C218 66.9(4)
C224 C219 C220 C221 -2.6(5)
C225 C219 C220 C221 171.5(3)
C219 C220 C221 C222 1.6(5)
C219 C220 C221 C216 -173.0(3)
C210 C216 C221 C220 100.9(3)
C217 C216 C221 C220 -26.7(4)
C210 C216 C221 C222 -73.8(4)
C217 C216 C221 C222 158.6(3)
C220 C221 C222 C223 2.3(5)
C216 C221 C222 C223 177.1(3)
C220 C221 C222 C250 -174.7(3)
C216 C221 C222 C250 0.1(5)
C221 C222 C223 C224 -5.5(5)
C250 C222 C223 C224 171.6(3)
C222 C223 C224 C219 4.6(5)
C222 C223 C224 C253 -172.7(3)
C220 C219 C224 C223 -0.5(5)
C225 C219 C224 C223 -174.9(3)
C220 C219 C224 C253 176.7(3)
C225 C219 C224 C253 2.3(4)
C220 C219 C225 C230 -100.4(3)
C224 C219 C225 C230 73.7(3)
C220 C219 C225 C226 27.4(4)
C224 C219 C225 C226 -158.5(3)
C219 C225 C226 C227 171.3(3)
C230 C225 C226 C227 -67.6(4)
C233 C228 C229 C230 -0.7(5)
C234 C228 C229 C230 173.8(3)
C228 C229 C230 C231 1.6(5)
C228 C229 C230 C225 -172.2(3)
C219 C225 C230 C229 100.5(3)
C226 C225 C230 C229 -26.1(4)
C219 C225 C230 C231 -73.3(3)
C226 C225 C230 C231 160.1(3)
C229 C230 C231 C232 0.3(5)
C225 C230 C231 C232 174.3(3)
C229 C230 C231 C258 -176.6(3)
C225 C230 C231 C258 -2.6(4)
C230 C231 C232 C233 -3.1(5)
C258 C231 C232 C233 173.8(3)
C231 C232 C233 C228 4.0(5)
C231 C232 C233 C266 -174.1(3)
C229 C228 C233 C232 -2.1(5)
C234 C228 C233 C232 -176.8(3)
C229 C228 C233 C266 176.1(3)
C234 C228 C233 C266 1.4(5)
C229 C228 C234 C201 -101.7(3)
C233 C228 C234 C201 72.9(4)
C229 C228 C234 C235 25.0(4)
C233 C228 C234 C235 -160.5(3)
C206 C201 C234 C228 100.8(3)
C202 C201 C234 C228 -73.5(4)
C206 C201 C234 C235 -26.8(4)
C202 C201 C234 C235 158.9(3)
C228 C234 C235 C236 65.9(4)
C201 C234 C235 C236 -172.8(3)
C203 C204 C237 C242 126.2(4)
C205 C204 C237 C242 -48.7(5)
C203 C204 C237 C238 -47.8(5)
C205 C204 C237 C238 137.4(3)
C242 C237 C238 C239 -0.8(5)
C204 C237 C238 C239 173.3(3)
C243 O11 C239 C238 0.0(6)
C243 O11 C239 C240 -179.8(4)
C237 C238 C239 O11 -179.9(4)
C237 C238 C239 C240 -0.1(6)
C244 O12 C240 C241 -6.4(6)
C244 O12 C240 C239 174.5(4)
O11 C239 C240 O12 -0.7(5)
C238 C239 C240 O12 179.6(3)
O11 C239 C240 C241 -179.8(3)
C238 C239 C240 C241 0.4(6)
O12 C240 C241 C242 -178.9(3)
C239 C240 C241 C242 0.2(6)
C238 C237 C242 C241 1.3(5)
C204 C237 C242 C241 -172.6(3)
C238 C237 C242 C213 177.6(3)
C204 C237 C242 C213 3.6(5)
C240 C241 C242 C237 -1.1(5)
C240 C241 C242 C213 -177.5(3)
C214 C213 C242 C237 -133.4(4)
C212 C213 C242 C237 44.0(5)
C214 C213 C242 C241 42.9(5)
C212 C213 C242 C241 -139.7(3)
C214 C215 C245 C250 129.6(3)
C210 C215 C245 C250 -46.7(5)
C214 C215 C245 C246 -45.6(4)
C210 C215 C245 C246 138.2(3)
C250 C245 C246 C247 -0.7(5)
C215 C245 C246 C247 174.6(3)
C251 O13 C247 C246 -5.4(5)
C251 O13 C247 C248 175.1(4)
C245 C246 C247 O13 179.6(3)
C245 C246 C247 C248 -1.0(5)
C252 O14 C248 C249 11.2(6)
C252 O14 C248 C247 -169.2(4)
O13 C247 C248 O14 2.0(5)
C246 C247 C248 O14 -177.5(3)
O13 C247 C248 C249 -178.5(3)
C246 C247 C248 C249 2.0(5)
O14 C248 C249 C250 178.1(3)
C247 C248 C249 C250 -1.4(5)
C246 C245 C250 C249 1.3(5)
C215 C245 C250 C249 -173.8(3)
C246 C245 C250 C222 176.7(3)
C215 C245 C250 C222 1.6(5)
C248 C249 C250 C245 -0.3(5)
C248 C249 C250 C222 -175.9(3)
C223 C222 C250 C245 -132.9(3)
C221 C222 C250 C245 44.0(5)
C223 C222 C250 C249 42.5(4)
C221 C222 C250 C249 -140.5(3)
C223 C224 C253 C254 -47.7(4)
C219 C224 C253 C254 135.1(3)
C223 C224 C253 C258 128.8(3)
C219 C224 C253 C258 -48.4(4)
C258 C253 C254 C255 0.7(5)
C224 C253 C254 C255 177.2(3)
C259 O15 C255 C254 -14.5(5)
C259 O15 C255 C256 165.7(3)
C253 C254 C255 O15 177.9(3)
C253 C254 C255 C256 -2.3(5)
C260 O16 C256 C257 12.5(5)
C260 O16 C256 C255 -166.9(3)
O15 C255 C256 O16 1.2(4)
C254 C255 C256 O16 -178.6(3)
O15 C255 C256 C257 -178.1(3)
C254 C255 C256 C257 2.0(5)
O16 C256 C257 C258 -179.4(3)
C255 C256 C257 C258 -0.1(5)
C256 C257 C258 C253 -1.5(5)
C256 C257 C258 C231 -178.1(3)
C254 C253 C258 C257 1.2(4)
C224 C253 C258 C257 -175.2(3)
C254 C253 C258 C231 177.7(3)
C224 C253 C258 C231 1.2(5)
C232 C231 C258 C257 46.3(4)
C230 C231 C258 C257 -136.9(3)
C232 C231 C258 C253 -130.1(3)
C230 C231 C258 C253 46.7(4)
C203 C202 C261 C266 -130.1(3)
C201 C202 C261 C266 47.8(5)
C203 C202 C261 C262 46.4(5)
C201 C202 C261 C262 -135.6(3)
C266 C261 C262 C263 -0.4(5)
C202 C261 C262 C263 -177.1(3)
C261 C262 C263 O18 -177.2(3)
C261 C262 C263 C264 1.4(5)
C267 O18 C263 C262 -5.4(6)
C267 O18 C263 C264 175.9(4)
C268 O17 C264 C265 -0.7(6)
C268 O17 C264 C263 178.2(3)
C262 C263 C264 O17 -179.6(3)
O18 C263 C264 O17 -0.9(5)
C262 C263 C264 C265 -0.6(5)
O18 C263 C264 C265 178.1(3)
O17 C264 C265 C266 177.8(3)
C263 C264 C265 C266 -1.1(5)
C262 C261 C266 C265 -1.3(5)
C202 C261 C266 C265 175.2(3)
C262 C261 C266 C233 -179.3(3)
C202 C261 C266 C233 -2.9(5)
C264 C265 C266 C261 2.0(5)
C264 C265 C266 C233 -179.8(3)
C232 C233 C266 C261 133.8(3)
C228 C233 C266 C261 -44.3(5)
C232 C233 C266 C265 -44.3(4)
C228 C233 C266 C265 137.6(3)

loop_
_platon_squeeze_void_nr
_platon_squeeze_void_average_x
_platon_squeeze_void_average_y
_platon_squeeze_void_average_z
_platon_squeeze_void_volume
_platon_squeeze_void_count_electrons
_platon_squeeze_void_content
1 0.036 0.250 0.667 7 6 ' '
2 0.251 0.483 0.758 66 19 '2(H2O) '
3 0.428 0.458 0.106 7 0 ' '
4 0.571 0.542 0.894 7 0 ' '
5 0.749 0.517 0.242 66 19 ' 2(H2O)'
6 0.964 0.750 0.333 7 6 ' '
